data_4086007
loop_
_publ_author_name
'Liu, Qing-Xiang'
'Huo, Ran'
'Liu, Jun'
'Wei, Qing'
'Zhao, Xiao-Jun'
'Zhao, Zhi-Xiang'

_publ_section_title
;
 NHC Tetranuclear Silver(I) Complexes and Intramolecular Extended \p--\p
 Interactions
;
_journal_issue 13
_journal_name_full Organometallics
_journal_page_first 3167
_journal_paper_doi 10.1021/acs.organomet.5b00188
_journal_volume 34
_journal_year 2015
_chemical_formula_moiety 'C128 H128 Ag4 N20, 4(F6 P), C2 H3 N'
_chemical_formula_sum 'C130 H131 Ag4 F24 N21 P4'
_chemical_formula_weight 2998.91
_space_group_crystal_system monoclinic
_space_group_IT_number 14
_space_group_name_Hall '-P 2yn'
_space_group_name_H-M_alt 'P 1 21/n 1'
_symmetry_space_group_name_Hall '-P 2yn'
_symmetry_space_group_name_H-M 'P 1 21/n 1'
_atom_sites_solution_hydrogens geom
_atom_sites_solution_primary direct
_audit_creation_date 2015-04-13
_audit_creation_method
;
Olex2 1.2
(compiled 2014.11.28 svn.r3106 for OlexSys, GUI svn.r4959)
;
_cell_angle_alpha 90
_cell_angle_beta 99.125(2)
_cell_angle_gamma 90
_cell_formula_units_Z 4
_cell_length_a 17.5804(18)
_cell_length_b 35.051(4)
_cell_length_c 23.265(2)
_cell_measurement_reflns_used 9683
_cell_measurement_temperature 173(2)
_cell_measurement_theta_max 26.64
_cell_measurement_theta_min 2.35
_cell_volume 14155(2)
_computing_molecular_graphics 'Olex2 (Dolomanov et al., 2009)'
_computing_publication_material 'Olex2 (Dolomanov et al., 2009)'
_computing_structure_refinement 'ShelXL (Sheldrick, 2008)'
_computing_structure_solution 'ShelXS (Sheldrick, 2008)'
_diffrn_ambient_temperature 173.15
_diffrn_measured_fraction_theta_full 1.000
_diffrn_measured_fraction_theta_max 1.000
_diffrn_measurement_device_type 'CCD area detector'
_diffrn_measurement_method 'phi and omega scans'
_diffrn_radiation_monochromator graphite
_diffrn_radiation_type MoK\a
_diffrn_radiation_wavelength 0.71073
_diffrn_reflns_av_R_equivalents 0.0549
_diffrn_reflns_av_unetI/netI 0.0382
_diffrn_reflns_laue_measured_fraction_full 1.000
_diffrn_reflns_laue_measured_fraction_max 1.000
_diffrn_reflns_limit_h_max 20
_diffrn_reflns_limit_h_min -20
_diffrn_reflns_limit_k_max 41
_diffrn_reflns_limit_k_min -41
_diffrn_reflns_limit_l_max 27
_diffrn_reflns_limit_l_min -27
_diffrn_reflns_number 153839
_diffrn_reflns_point_group_measured_fraction_full 1.000
_diffrn_reflns_point_group_measured_fraction_max 1.000
_diffrn_reflns_theta_full 25.010
_diffrn_reflns_theta_max 25.010
_diffrn_reflns_theta_min 1.309
_exptl_absorpt_coefficient_mu 0.675
_exptl_absorpt_correction_T_max 0.7457
_exptl_absorpt_correction_T_min 0.6515
_exptl_absorpt_correction_type multi-scan
_exptl_absorpt_process_details
;
SADABS-2012/1 (Bruker,2012) was used for absorption correction.
wR2(int) was 0.1347 before and 0.0614 after correction.
The Ratio of minimum to maximum transmission is 0.8737.
The \l/2 correction factor is 0.0015.
;
_exptl_crystal_colour yellow
_exptl_crystal_colour_primary yellow
_exptl_crystal_density_diffrn 1.407
_exptl_crystal_description block
_exptl_crystal_F_000 6088
_exptl_crystal_size_max 0.18
_exptl_crystal_size_mid 0.17
_exptl_crystal_size_min 0.15
_platon_squeeze_details
;
The unit cell contains 20 acetonitrile  molecules 
which have been treated as a diffuse contribution to 
the overall scattering without specific atom positions by SQUEEZE/PLATON. 
;
_refine_diff_density_max 2.379
_refine_diff_density_min -1.185
_refine_diff_density_rms 0.115
_refine_ls_extinction_method none
_refine_ls_goodness_of_fit_ref 1.038
_refine_ls_hydrogen_treatment constr
_refine_ls_matrix_type full
_refine_ls_number_parameters 1649
_refine_ls_number_reflns 24948
_refine_ls_number_restraints 261
_refine_ls_restrained_S_all 1.114
_refine_ls_R_factor_all 0.0860
_refine_ls_R_factor_gt 0.0695
_refine_ls_shift/su_max 0.002
_refine_ls_shift/su_mean 0.000
_refine_ls_structure_factor_coef Fsqd
_refine_ls_weighting_details 'w=1/[\s^2^(Fo^2^)+(0.0926P)^2^+61.8830P] where P=(Fo^2^+2Fc^2^)/3'
_refine_ls_weighting_scheme calc
_refine_ls_wR_factor_gt 0.1815
_refine_ls_wR_factor_ref 0.1918
_reflns_Friedel_coverage 0.000
_reflns_number_gt 19252
_reflns_number_total 24948
_reflns_threshold_expression 'I > 2\s(I)'
_cod_data_source_file om5b00188_si_006.cif
_cod_data_source_block n140707c
_cod_depositor_comments 'Adding full bibliography for 4086005--4086009.cif.'
_cod_original_cell_volume 14155(3)
_cod_database_code 4086007
_shelx_space_group_comment
;
The symmetry employed for this shelxl refinement is uniquely defined
by the following loop, which should always be used as a source of
symmetry information in preference to the above space-group names.
They are only intended as comments.
;
_shelx_estimated_absorpt_t_max 0.905
_shelx_estimated_absorpt_t_min 0.888
_olex2_refinement_description
;
1. Fixed Uiso
 At 1.2 times of:
  All C(H) groups, All C(H,H) groups
 At 1.5 times of:
  All C(H,H,H) groups
2. Restrained distances
 C129-C130
 1.54 with sigma of 0.01
 N21-C129
 1.22 with sigma of 0.01
3. Rigid bond restraints
 C61, C62
 with sigma for 1-2 distances of 0.001 and sigma for 1-3 distances of 0.001
4. Uiso/Uaniso restraints and constraints
C1 \\sim C6 \\sim C5 \\sim C4 \\sim C3 \\sim C2: within 2A with sigma of 0.001
and sigma for terminal atoms of 0.002
C19 \\sim C24 \\sim C23 \\sim C22 \\sim C21 \\sim C20: within 2A with sigma of
0.001 and sigma for terminal atoms of 0.002
C112 \\sim C111 \\sim C116 \\sim C115 \\sim C114 \\sim C113: within 2A with
sigma of 0.001 and sigma for terminal atoms of 0.002
Uanis(C130) \\sim Ueq, Uanis(C129) \\sim Ueq, Uanis(N21) \\sim Ueq, Uanis(F18)
\\sim Ueq, Uanis(F16) \\sim Ueq, Uanis(F15) \\sim Ueq, Uanis(F17) \\sim Ueq,
Uanis(F14) \\sim Ueq, Uanis(F5) \\sim Ueq, Uanis(F2) \\sim Ueq, Uanis(F3) \\sim
Ueq, Uanis(F6) \\sim Ueq, Uanis(F7) \\sim Ueq, Uanis(F11) \\sim Ueq, Uanis(F8)
\\sim Ueq, Uanis(F9) \\sim Ueq, Uanis(F12) \\sim Ueq, Uanis(F10) \\sim Ueq,
Uanis(F22) \\sim Ueq, Uanis(F19) \\sim Ueq, Uanis(F24) \\sim Ueq, Uanis(F20)
\\sim Ueq, Uanis(F21) \\sim Ueq, Uanis(F23) \\sim Ueq: with sigma of 0.005 and
sigma for terminal atoms of 0.01
Uanis(C130) \\sim Ueq: with sigma of 0.002 and sigma for terminal atoms of 0.004
Uanis(F7) \\sim Ueq, Uanis(F8) \\sim Ueq, Uanis(F11) \\sim Ueq, Uanis(F12)
\\sim Ueq, Uanis(F16) \\sim Ueq, Uanis(F17) \\sim Ueq, Uanis(C62) \\sim Ueq:
with sigma of 0.005 and sigma for terminal atoms of 0.01
Uanis(F8) \\sim Ueq, Uanis(F7) \\sim Ueq, Uanis(F11) \\sim Ueq, Uanis(F12)
\\sim Ueq, Uanis(F5) \\sim Ueq, Uanis(F2) \\sim Ueq, Uanis(F16) \\sim Ueq,
Uanis(F18) \\sim Ueq, Uanis(F17) \\sim Ueq, Uanis(F22) \\sim Ueq: with sigma of
0.002 and sigma for terminal atoms of 0.004
5.a Secondary CH2 refined with riding coordinates:
 C7(H7A,H7B), C11(H11A,H11B), C12(H12A,H12B), C13(H13A,H13B), C14(H14A,H14B),
 C18(H18A,H18B), C25(H25A,H25B), C40(H40A,H40B), C41(H41A,H41B), C42(H42A,H42B),
  C46(H46A,H46B), C53(H53A,H53B), C54(H54A,H54B), C58(H58A,H58B), C71(H71A,
 H71B), C75(H75A,H75B), C76(H76A,H76B), C77(H77A,H77B), C78(H78A,H78B),
 C82(H82A,H82B), C89(H89A,H89B), C104(H10A,H10B), C105(H10C,H10D), C106(H10E,
 H10F), C110(H11C,H11D), C117(H11E,H11F), C118(H11G,H11H), C122(H12C,H12D)
5.b Aromatic/amide H refined with riding coordinates:
 C2(H2), C3(H3), C4(H4), C5(H5), C6(H6), C8(H8), C9(H9), C15(H15), C16(H16),
 C20(H20), C21(H21), C22(H22), C23(H23), C24(H24), C28(H28), C29(H29), C30(H30),
  C31(H31), C35(H35), C36(H36), C37(H37), C38(H38), C43(H43), C44(H44),
 C48(H48), C49(H49), C50(H50), C51(H51), C52(H52), C55(H55), C56(H56), C60(H60),
  C61(H61), C62(H62), C63(H63), C64(H64), C66(H66), C67(H67), C68(H68),
 C69(H69), C70(H70), C72(H72), C73(H73), C79(H79), C80(H80), C84(H84), C85(H85),
  C86(H86), C87(H87), C88(H88), C92(H92), C93(H93), C94(H94), C95(H95),
 C99(H99), C100(H100), C101(H101), C102(H102), C107(H107), C108(H108),
 C112(H112), C113(H113), C114(H114), C115(H115), C116(H116), C119(H119),
 C120(H120), C124(H124), C125(H125), C126(H126), C127(H127), C128(H128)
5.c Idealised Me refined as rotating group:
 C130(H13C,H13D,H13E)
;
_shelx_shelxl_version_number 2014/7
_olex2_submission_special_instructions 'No special instructions were received'

loop_
_space_group_symop_operation_xyz
'x, y, z'
'-x+1/2, y+1/2, -z+1/2'
'-x, -y, -z'
'x-1/2, -y-1/2, z-1/2'

loop_
_atom_site_label
_atom_site_type_symbol
_atom_site_fract_x
_atom_site_fract_y
_atom_site_fract_z
_atom_site_U_iso_or_equiv
_atom_site_adp_type
_atom_site_occupancy
_atom_site_site_symmetry_order
_atom_site_calc_flag
_atom_site_refinement_flags_posn
_atom_site_refinement_flags_adp
Ag1 Ag 0.30127(2) 0.06665(2) 0.87267(2) 0.02654(11) Uani 1 1 d . .
Ag2 Ag 0.28817(3) 0.41365(2) 0.88856(2) 0.03595(12) Uani 1 1 d . .
Ag3 Ag 0.59525(3) 0.23964(2) 0.83248(2) 0.04317(14) Uani 1 1 d . .
Ag4 Ag -0.00697(3) 0.23492(2) 0.91297(2) 0.04747(15) Uani 1 1 d . .
P1 P 0.54095(14) 0.06926(6) 0.59667(9) 0.0622(6) Uani 1 1 d . .
P2 P 0.15804(17) 0.11793(7) 0.62287(10) 0.0881(9) Uani 1 1 d . .
P3 P 0.44323(11) 0.10895(5) 0.13515(7) 0.0487(4) Uani 1 1 d . .
P4 P 0.99457(13) 0.08041(5) 0.13040(9) 0.0571(5) Uani 1 1 d . .
F1 F 0.5765(3) 0.07601(14) 0.6634(2) 0.0760(13) Uani 1 1 d . .
F2 F 0.5815(5) 0.0301(2) 0.5948(3) 0.128(2) Uani 1 1 d . U
F3 F 0.5037(4) 0.06375(15) 0.5301(2) 0.0911(16) Uani 1 1 d . U
F4 F 0.4974(3) 0.10908(14) 0.5971(2) 0.0802(14) Uani 1 1 d . .
F5 F 0.4680(4) 0.04912(17) 0.6166(2) 0.0993(17) Uani 1 1 d . U
F6 F 0.6105(3) 0.09141(19) 0.5761(2) 0.0961(17) Uani 1 1 d . U
F7 F 0.2228(5) 0.0877(2) 0.6171(3) 0.155(3) Uani 1 1 d . U
F8 F 0.1506(4) 0.10243(16) 0.6857(2) 0.1079(18) Uani 1 1 d . U
F9 F 0.0943(2) 0.14889(12) 0.62845(17) 0.0588(10) Uani 1 1 d . U
F10 F 0.1653(3) 0.13305(19) 0.5604(2) 0.0958(18) Uani 1 1 d . U
F11 F 0.0919(4) 0.09011(17) 0.5936(3) 0.1101(19) Uani 1 1 d . U
F12 F 0.2216(3) 0.14637(18) 0.6529(2) 0.0923(16) Uani 1 1 d . U
F13 F 0.4357(2) 0.12364(12) 0.19900(15) 0.0522(10) Uani 1 1 d . .
F14 F 0.5074(3) 0.1389(2) 0.1301(2) 0.1031(19) Uani 1 1 d . U
F15 F 0.4489(4) 0.09373(17) 0.0722(2) 0.0947(17) Uani 1 1 d . U
F16 F 0.3733(5) 0.0816(2) 0.1386(3) 0.138(2) Uani 1 1 d . U
F17 F 0.5063(4) 0.0804(2) 0.1626(3) 0.128(2) Uani 1 1 d . U
F18 F 0.3835(3) 0.13921(18) 0.1058(2) 0.0945(16) Uani 1 1 d . U
F19 F 1.0130(3) 0.03615(13) 0.1476(2) 0.0691(12) Uani 1 1 d . U
F20 F 0.9555(3) 0.08637(16) 0.1856(2) 0.0892(16) Uani 1 1 d . U
F21 F 0.9771(3) 0.12388(13) 0.1124(2) 0.0801(14) Uani 1 1 d . U
F22 F 1.0282(3) 0.07350(14) 0.0735(2) 0.0829(14) Uani 1 1 d . U
F23 F 1.0741(3) 0.09216(17) 0.1669(3) 0.105(2) Uani 1 1 d . U
F24 F 0.9119(3) 0.06782(14) 0.0959(3) 0.0874(15) Uani 1 1 d . U
N1 N 0.4538(3) 0.43940(13) 0.8816(2) 0.0363(11) Uani 1 1 d . .
N2 N 0.4546(3) 0.40410(13) 0.9560(2) 0.0345(11) Uani 1 1 d . .
N3 N 0.4752(3) 0.31864(13) 0.9517(2) 0.0319(10) Uani 1 1 d . .
N4 N 0.5900(3) 0.32406(14) 0.8679(2) 0.0393(12) Uani 1 1 d . .
N5 N 0.5687(3) 0.31891(15) 0.7750(2) 0.0441(12) Uani 1 1 d . .
N6 N 0.4245(3) 0.15623(12) 0.75007(19) 0.0309(10) Uani 1 1 d . .
N7 N 0.5859(3) 0.15225(14) 0.8067(2) 0.0368(11) Uani 1 1 d . .
N8 N 0.6156(3) 0.16381(16) 0.8979(2) 0.0493(14) Uani 1 1 d . .
N9 N 0.4068(3) 0.06820(12) 0.77546(19) 0.0279(9) Uani 1 1 d . .
N10 N 0.4521(3) 0.03107(12) 0.84573(19) 0.0295(10) Uani 1 1 d . .
N11 N 0.1448(3) 0.03559(12) 0.89155(19) 0.0294(10) Uani 1 1 d . .
N12 N 0.1949(2) 0.06361(12) 0.96998(19) 0.0279(10) Uani 1 1 d . .
N13 N 0.1743(3) 0.14940(12) 0.99749(18) 0.0280(10) Uani 1 1 d . .
N14 N 0.0170(3) 0.14728(14) 0.9266(2) 0.0398(12) Uani 1 1 d . .
N15 N -0.0144(3) 0.16208(16) 0.8370(2) 0.0508(14) Uani 1 1 d . .
N16 N 0.1102(3) 0.31819(12) 0.81017(19) 0.0298(10) Uani 1 1 d . .
N17 N -0.0129(3) 0.31978(14) 0.8821(2) 0.0404(12) Uani 1 1 d . .
N18 N 0.0105(4) 0.31479(16) 0.9751(3) 0.0533(15) Uani 1 1 d . .
N19 N 0.1255(3) 0.40624(12) 0.81540(19) 0.0322(10) Uani 1 1 d . .
N20 N 0.1215(3) 0.44478(14) 0.8861(2) 0.0395(12) Uani 1 1 d . .
N21 N 0.1333(6) 0.2522(4) 0.6333(4) 0.132(4) Uani 1 1 d D U
C1 C 0.4804(5) 0.4891(2) 0.8116(3) 0.0691(11) Uani 1 1 d . U
C2 C 0.4708(5) 0.5255(2) 0.8315(3) 0.0695(11) Uani 1 1 d . U
H2 H 0.4310 0.5305 0.8537 0.083 Uiso 1 1 calc R .
C3 C 0.5191(5) 0.5555(2) 0.8193(4) 0.0708(11) Uani 1 1 d . U
H3 H 0.5122 0.5806 0.8332 0.085 Uiso 1 1 calc R .
C4 C 0.5747(5) 0.5483(2) 0.7878(4) 0.0716(11) Uani 1 1 d . U
H4 H 0.6072 0.5685 0.7795 0.086 Uiso 1 1 calc R .
C5 C 0.5862(5) 0.5126(2) 0.7674(4) 0.0719(11) Uani 1 1 d . U
H5 H 0.6263 0.5081 0.7453 0.086 Uiso 1 1 calc R .
C6 C 0.5386(5) 0.4828(2) 0.7791(3) 0.0708(11) Uani 1 1 d . U
H6 H 0.5462 0.4579 0.7648 0.085 Uiso 1 1 calc R .
C7 C 0.4288(4) 0.45735(19) 0.8234(3) 0.0475(16) Uani 1 1 d . .
H7A H 0.4279 0.4377 0.7928 0.057 Uiso 1 1 calc R .
H7B H 0.3757 0.4673 0.8216 0.057 Uiso 1 1 calc R .
C8 C 0.5271(4) 0.44185(16) 0.9135(3) 0.0371(13) Uani 1 1 d . .
H8 H 0.5689 0.4566 0.9041 0.044 Uiso 1 1 calc R .
C9 C 0.5277(4) 0.41947(16) 0.9600(3) 0.0382(14) Uani 1 1 d . .
H9 H 0.5700 0.4150 0.9900 0.046 Uiso 1 1 calc R .
C10 C 0.4079(3) 0.41627(15) 0.9078(2) 0.0336(13) Uani 1 1 d . .
C11 C 0.4324(4) 0.37722(16) 0.9988(2) 0.0369(13) Uani 1 1 d . .
H11A H 0.3777 0.3700 0.9870 0.044 Uiso 1 1 calc R .
H11B H 0.4372 0.3900 1.0371 0.044 Uiso 1 1 calc R .
C12 C 0.4814(4) 0.34131(16) 1.0048(2) 0.0361(13) Uani 1 1 d . .
H12A H 0.5360 0.3486 1.0170 0.043 Uiso 1 1 calc R .
H12B H 0.4660 0.3253 1.0361 0.043 Uiso 1 1 calc R .
C13 C 0.5440(3) 0.29463(16) 0.9528(3) 0.0371(13) Uani 1 1 d . .
H13A H 0.5301 0.2716 0.9289 0.045 Uiso 1 1 calc R .
H13B H 0.5623 0.2863 0.9933 0.045 Uiso 1 1 calc R .
C14 C 0.6085(3) 0.31522(18) 0.9300(3) 0.0412(14) Uani 1 1 d . .
H14A H 0.6199 0.3393 0.9521 0.049 Uiso 1 1 calc R .
H14B H 0.6555 0.2992 0.9368 0.049 Uiso 1 1 calc R .
C15 C 0.5797(4) 0.3608(2) 0.8459(3) 0.0535(17) Uani 1 1 d . .
H15 H 0.5817 0.3838 0.8676 0.064 Uiso 1 1 calc R .
C16 C 0.5662(5) 0.3571(2) 0.7874(3) 0.0596(19) Uani 1 1 d . .
H16 H 0.5567 0.3773 0.7599 0.072 Uiso 1 1 calc R .
C17 C 0.5839(3) 0.29795(17) 0.8243(3) 0.0372(13) Uani 1 1 d . .
C18 C 0.5636(5) 0.3032(2) 0.7162(3) 0.0559(18) Uani 1 1 d . .
H18A H 0.5387 0.3221 0.6876 0.067 Uiso 1 1 calc R .
H18B H 0.5311 0.2800 0.7128 0.067 Uiso 1 1 calc R .
C19 C 0.6415(6) 0.2933(3) 0.7020(4) 0.0786(11) Uani 1 1 d . U
C20 C 0.6909(6) 0.3209(3) 0.6904(4) 0.0794(11) Uani 1 1 d . U
H20 H 0.6747 0.3468 0.6888 0.095 Uiso 1 1 calc R .
C21 C 0.7662(6) 0.3118(3) 0.6805(4) 0.0808(11) Uani 1 1 d . U
H21 H 0.7993 0.3316 0.6716 0.097 Uiso 1 1 calc R .
C22 C 0.7913(6) 0.2764(3) 0.6835(4) 0.0814(11) Uani 1 1 d . U
H22 H 0.8432 0.2712 0.6796 0.098 Uiso 1 1 calc R .
C23 C 0.7443(6) 0.2479(3) 0.6919(4) 0.0809(11) Uani 1 1 d . U
H23 H 0.7618 0.2223 0.6913 0.097 Uiso 1 1 calc R .
C24 C 0.6685(6) 0.2554(3) 0.7019(4) 0.0797(11) Uani 1 1 d . U
H24 H 0.6356 0.2349 0.7084 0.096 Uiso 1 1 calc R .
C25 C 0.4011(3) 0.29803(16) 0.9410(3) 0.0364(13) Uani 1 1 d . .
H25A H 0.3592 0.3168 0.9305 0.044 Uiso 1 1 calc R .
H25B H 0.3928 0.2855 0.9777 0.044 Uiso 1 1 calc R .
C26 C 0.3954(3) 0.26819(16) 0.8937(2) 0.0321(12) Uani 1 1 d . .
C27 C 0.3838(3) 0.27942(16) 0.8352(2) 0.0319(12) Uani 1 1 d . .
C28 C 0.3820(3) 0.31910(17) 0.8193(3) 0.0390(14) Uani 1 1 d . .
H28 H 0.3897 0.3380 0.8489 0.047 Uiso 1 1 calc R .
C29 C 0.3693(4) 0.32986(17) 0.7625(3) 0.0452(15) Uani 1 1 d . .
H29 H 0.3690 0.3562 0.7528 0.054 Uiso 1 1 calc R .
C30 C 0.3566(4) 0.30258(18) 0.7182(3) 0.0455(15) Uani 1 1 d . .
H30 H 0.3458 0.3107 0.6788 0.055 Uiso 1 1 calc R .
C31 C 0.3596(4) 0.26462(17) 0.7307(3) 0.0403(14) Uani 1 1 d . .
H31 H 0.3524 0.2467 0.6996 0.048 Uiso 1 1 calc R .
C32 C 0.3733(3) 0.25112(16) 0.7895(2) 0.0320(12) Uani 1 1 d . .
C33 C 0.3778(3) 0.21206(15) 0.8041(2) 0.0289(11) Uani 1 1 d . .
C34 C 0.3947(3) 0.20118(16) 0.8625(2) 0.0323(12) Uani 1 1 d . .
C35 C 0.4048(3) 0.16178(15) 0.8793(3) 0.0322(12) Uani 1 1 d . .
H35 H 0.3995 0.1427 0.8498 0.039 Uiso 1 1 calc R .
C36 C 0.4218(3) 0.15102(17) 0.9359(3) 0.0376(14) Uani 1 1 d . .
H36 H 0.4282 0.1247 0.9455 0.045 Uiso 1 1 calc R .
C37 C 0.4301(3) 0.17857(18) 0.9807(3) 0.0402(14) Uani 1 1 d . .
H37 H 0.4421 0.1709 1.0203 0.048 Uiso 1 1 calc R .
C38 C 0.4208(3) 0.21611(18) 0.9668(3) 0.0381(14) Uani 1 1 d . .
H38 H 0.4264 0.2344 0.9974 0.046 Uiso 1 1 calc R .
C39 C 0.4031(3) 0.22929(16) 0.9082(2) 0.0321(12) Uani 1 1 d . .
C40 C 0.3589(3) 0.18132(15) 0.7575(2) 0.0330(12) Uani 1 1 d . .
H40A H 0.3165 0.1653 0.7676 0.040 Uiso 1 1 calc R .
H40B H 0.3399 0.1939 0.7198 0.040 Uiso 1 1 calc R .
C41 C 0.4863(3) 0.17781(16) 0.7297(2) 0.0360(13) Uani 1 1 d . .
H41A H 0.4901 0.2033 0.7481 0.043 Uiso 1 1 calc R .
H41B H 0.4736 0.1814 0.6871 0.043 Uiso 1 1 calc R .
C42 C 0.5631(4) 0.15764(18) 0.7440(3) 0.0395(14) Uani 1 1 d . .
H42A H 0.5597 0.1325 0.7245 0.047 Uiso 1 1 calc R .
H42B H 0.6030 0.1728 0.7287 0.047 Uiso 1 1 calc R .
C43 C 0.5888(4) 0.11757(19) 0.8344(3) 0.0481(16) Uani 1 1 d . .
H43 H 0.5794 0.0933 0.8166 0.058 Uiso 1 1 calc R .
C44 C 0.6075(4) 0.1248(2) 0.8917(3) 0.0555(18) Uani 1 1 d . .
H44 H 0.6140 0.1064 0.9221 0.067 Uiso 1 1 calc R .
C45 C 0.6020(4) 0.18120(18) 0.8447(3) 0.0428(15) Uani 1 1 d . .
C46 C 0.6303(5) 0.1847(2) 0.9530(3) 0.062(2) Uani 1 1 d . .
H46A H 0.5806 0.1891 0.9668 0.074 Uiso 1 1 calc R .
H46B H 0.6522 0.2100 0.9459 0.074 Uiso 1 1 calc R .
C47 C 0.6835(5) 0.1651(2) 1.0000(3) 0.0550(19) Uani 1 1 d . .
C48 C 0.7524(5) 0.1514(2) 0.9929(4) 0.072(2) Uani 1 1 d . .
H48 H 0.7693 0.1539 0.9562 0.086 Uiso 1 1 calc R .
C49 C 0.7998(6) 0.1335(2) 1.0388(4) 0.073(2) Uani 1 1 d . .
H49 H 0.8488 0.1240 1.0336 0.087 Uiso 1 1 calc R .
C50 C 0.7748(6) 0.1298(2) 1.0917(4) 0.068(2) Uani 1 1 d . .
H50 H 0.8077 0.1179 1.1230 0.081 Uiso 1 1 calc R .
C51 C 0.7042(7) 0.1426(2) 1.1004(4) 0.083(3) Uani 1 1 d . .
H51 H 0.6883 0.1396 1.1373 0.100 Uiso 1 1 calc R .
C52 C 0.6553(6) 0.1603(2) 1.0547(3) 0.067(2) Uani 1 1 d . .
H52 H 0.6054 0.1688 1.0594 0.081 Uiso 1 1 calc R .
C53 C 0.3971(3) 0.12515(15) 0.7095(2) 0.0319(12) Uani 1 1 d . .
H53A H 0.4417 0.1139 0.6945 0.038 Uiso 1 1 calc R .
H53B H 0.3619 0.1359 0.6760 0.038 Uiso 1 1 calc R .
C54 C 0.3548(3) 0.09347(15) 0.7370(2) 0.0322(12) Uani 1 1 d . .
H54A H 0.3178 0.1052 0.7597 0.039 Uiso 1 1 calc R .
H54B H 0.3250 0.0780 0.7057 0.039 Uiso 1 1 calc R .
C55 C 0.4651(3) 0.04769(16) 0.7570(2) 0.0342(13) Uani 1 1 d . .
H55 H 0.4816 0.0496 0.7201 0.041 Uiso 1 1 calc R .
C56 C 0.4945(3) 0.02419(16) 0.8014(3) 0.0364(13) Uani 1 1 d . .
H56 H 0.5358 0.0066 0.8020 0.044 Uiso 1 1 calc R .
C57 C 0.3971(3) 0.05793(14) 0.8300(2) 0.0279(11) Uani 1 1 d . .
C58 C 0.4651(3) 0.01024(15) 0.9015(2) 0.0320(12) Uani 1 1 d . .
H58A H 0.4684 -0.0174 0.8936 0.038 Uiso 1 1 calc R .
H58B H 0.4205 0.0144 0.9220 0.038 Uiso 1 1 calc R .
C59 C 0.5379(3) 0.02279(15) 0.9405(2) 0.0340(13) Uani 1 1 d . .
C60 C 0.5342(5) 0.05085(17) 0.9815(3) 0.0478(17) Uani 1 1 d . .
H60 H 0.4858 0.0617 0.9853 0.057 Uiso 1 1 calc R .
C61 C 0.5988(5) 0.0633(2) 1.0166(3) 0.0651(18) Uani 1 1 d . U
H61 H 0.5946 0.0820 1.0455 0.078 Uiso 1 1 calc R .
C62 C 0.6672(5) 0.0495(2) 1.0110(4) 0.068(2) Uani 1 1 d . U
H62 H 0.7119 0.0593 1.0346 0.082 Uiso 1 1 calc R .
C63 C 0.6748(4) 0.0208(2) 0.9710(4) 0.072(3) Uani 1 1 d . .
H63 H 0.7240 0.0106 0.9680 0.087 Uiso 1 1 calc R .
C64 C 0.6076(4) 0.00705(18) 0.9347(3) 0.0481(16) Uani 1 1 d . .
H64 H 0.6111 -0.0126 0.9072 0.058 Uiso 1 1 calc R .
C65 C -0.1071(4) 0.16424(18) 0.7448(3) 0.0463(16) Uani 1 1 d . .
C66 C -0.1040(5) 0.1577(2) 0.6860(3) 0.0598(19) Uani 1 1 d . .
H66 H -0.0596 0.1647 0.6699 0.072 Uiso 1 1 calc R .
C67 C -0.1669(6) 0.1406(2) 0.6511(4) 0.070(2) Uani 1 1 d . .
H67 H -0.1657 0.1370 0.6108 0.084 Uiso 1 1 calc R .
C68 C -0.2282(6) 0.1294(3) 0.6732(5) 0.083(3) Uani 1 1 d . .
H68 H -0.2700 0.1176 0.6488 0.099 Uiso 1 1 calc R .
C69 C -0.2317(5) 0.1347(3) 0.7298(5) 0.083(3) Uani 1 1 d . .
H69 H -0.2756 0.1261 0.7452 0.099 Uiso 1 1 calc R .
C70 C -0.1713(5) 0.1527(3) 0.7666(4) 0.069(2) Uani 1 1 d . .
H70 H -0.1749 0.1569 0.8064 0.083 Uiso 1 1 calc R .
C71 C -0.0393(5) 0.1833(2) 0.7825(3) 0.062(2) Uani 1 1 d . .
H71A H 0.0043 0.1851 0.7604 0.074 Uiso 1 1 calc R .
H71B H -0.0541 0.2096 0.7920 0.074 Uiso 1 1 calc R .
C72 C 0.0009(4) 0.12368(19) 0.8389(3) 0.0530(18) Uani 1 1 d . .
H72 H -0.0025 0.1068 0.8067 0.064 Uiso 1 1 calc R .
C73 C 0.0217(4) 0.11483(18) 0.8951(3) 0.0457(16) Uani 1 1 d . .
H73 H 0.0369 0.0904 0.9103 0.055 Uiso 1 1 calc R .
C74 C -0.0052(4) 0.17725(18) 0.8914(3) 0.0462(16) Uani 1 1 d . .
C75 C 0.0315(3) 0.14939(18) 0.9904(3) 0.0412(14) Uani 1 1 d . .
H75A H 0.0327 0.1232 1.0066 0.049 Uiso 1 1 calc R .
H75B H -0.0114 0.1633 1.0040 0.049 Uiso 1 1 calc R .
C76 C 0.1072(3) 0.16943(15) 1.0135(3) 0.0344(13) Uani 1 1 d . .
H76A H 0.1057 0.1957 0.9978 0.041 Uiso 1 1 calc R .
H76B H 0.1130 0.1712 1.0564 0.041 Uiso 1 1 calc R .
C77 C 0.2000(3) 0.11868(15) 1.0386(2) 0.0299(12) Uani 1 1 d . .
H77A H 0.1545 0.1073 1.0521 0.036 Uiso 1 1 calc R .
H77B H 0.2332 0.1297 1.0730 0.036 Uiso 1 1 calc R .
C78 C 0.2445(3) 0.08726(15) 1.0130(2) 0.0308(12) Uani 1 1 d . .
H78A H 0.2855 0.0990 0.9942 0.037 Uiso 1 1 calc R .
H78B H 0.2697 0.0707 1.0449 0.037 Uiso 1 1 calc R .
C79 C 0.1339(3) 0.04279(15) 0.9831(3) 0.0330(12) Uani 1 1 d . .
H79 H 0.1174 0.0412 1.0200 0.040 Uiso 1 1 calc R .
C80 C 0.1018(3) 0.02496(15) 0.9335(3) 0.0333(12) Uani 1 1 d . .
H80 H 0.0583 0.0085 0.9286 0.040 Uiso 1 1 calc R .
C81 C 0.2039(3) 0.05888(14) 0.9138(2) 0.0277(11) Uani 1 1 d . .
C82 C 0.1272(3) 0.02407(17) 0.8294(2) 0.0340(13) Uani 1 1 d . .
H82A H 0.0831 0.0062 0.8245 0.041 Uiso 1 1 calc R .
H82B H 0.1116 0.0469 0.8055 0.041 Uiso 1 1 calc R .
C83 C 0.1933(3) 0.00565(15) 0.8079(2) 0.0298(12) Uani 1 1 d . .
C84 C 0.2172(4) 0.01778(17) 0.7563(2) 0.0388(14) Uani 1 1 d . .
H84 H 0.1899 0.0375 0.7337 0.047 Uiso 1 1 calc R .
C85 C 0.2809(4) 0.00090(18) 0.7382(3) 0.0433(16) Uani 1 1 d . .
H85 H 0.2967 0.0085 0.7027 0.052 Uiso 1 1 calc R .
C86 C 0.3209(4) -0.02687(17) 0.7722(3) 0.0461(16) Uani 1 1 d . .
H86 H 0.3657 -0.0376 0.7606 0.055 Uiso 1 1 calc R .
C87 C 0.2978(4) -0.03932(17) 0.8220(3) 0.0440(15) Uani 1 1 d . .
H87 H 0.3261 -0.0587 0.8446 0.053 Uiso 1 1 calc R .
C88 C 0.2338(3) -0.02380(15) 0.8397(2) 0.0356(13) Uani 1 1 d . .
H88 H 0.2168 -0.0332 0.8738 0.043 Uiso 1 1 calc R .
C89 C 0.2386(3) 0.17540(15) 0.9934(2) 0.0309(12) Uani 1 1 d . .
H89A H 0.2818 0.1605 0.9824 0.037 Uiso 1 1 calc R .
H89B H 0.2563 0.1866 1.0323 0.037 Uiso 1 1 calc R .
C90 C 0.2192(3) 0.20772(15) 0.9497(2) 0.0291(11) Uani 1 1 d . .
C91 C 0.2023(3) 0.19870(15) 0.8904(2) 0.0285(11) Uani 1 1 d . .
C92 C 0.1985(3) 0.16004(15) 0.8703(2) 0.0300(12) Uani 1 1 d . .
H92 H 0.2095 0.1400 0.8978 0.036 Uiso 1 1 calc R .
C93 C 0.1797(3) 0.15137(17) 0.8130(3) 0.0366(13) Uani 1 1 d . .
H93 H 0.1766 0.1254 0.8010 0.044 Uiso 1 1 calc R .
C94 C 0.1645(4) 0.18087(19) 0.7708(3) 0.0408(14) Uani 1 1 d . .
H94 H 0.1504 0.1746 0.7308 0.049 Uiso 1 1 calc R .
C95 C 0.1702(3) 0.21776(18) 0.7877(3) 0.0374(13) Uani 1 1 d . .
H95 H 0.1616 0.2371 0.7589 0.045 Uiso 1 1 calc R .
C96 C 0.1885(3) 0.22870(16) 0.8474(2) 0.0312(12) Uani 1 1 d . .
C97 C 0.1921(3) 0.26710(16) 0.8657(3) 0.0310(12) Uani 1 1 d . .
C98 C 0.2039(3) 0.27625(16) 0.9248(2) 0.0321(12) Uani 1 1 d . .
C99 C 0.2014(4) 0.31484(16) 0.9448(3) 0.0407(14) Uani 1 1 d . .
H99 H 0.1906 0.3348 0.9170 0.049 Uiso 1 1 calc R .
C100 C 0.2141(4) 0.32363(17) 1.0024(3) 0.0470(16) Uani 1 1 d . .
H100 H 0.2119 0.3494 1.0145 0.056 Uiso 1 1 calc R .
C101 C 0.2306(4) 0.29441(19) 1.0443(3) 0.0525(17) Uani 1 1 d . .
H101 H 0.2413 0.3009 1.0844 0.063 Uiso 1 1 calc R .
C102 C 0.2312(4) 0.25756(18) 1.0283(3) 0.0442(15) Uani 1 1 d . .
H102 H 0.2403 0.2385 1.0576 0.053 Uiso 1 1 calc R .
C103 C 0.2186(3) 0.24605(16) 0.9680(3) 0.0340(12) Uani 1 1 d . .
C104 C 0.1860(3) 0.29884(16) 0.8211(3) 0.0346(13) Uani 1 1 d . .
H10A H 0.2261 0.3181 0.8343 0.041 Uiso 1 1 calc R .
H10B H 0.1970 0.2881 0.7839 0.041 Uiso 1 1 calc R .
C105 C 0.0447(3) 0.29268(15) 0.8012(3) 0.0345(13) Uani 1 1 d . .
H10C H 0.0578 0.2689 0.8235 0.041 Uiso 1 1 calc R .
H10D H 0.0326 0.2859 0.7595 0.041 Uiso 1 1 calc R .
C106 C -0.0258(4) 0.31077(17) 0.8205(3) 0.0429(15) Uani 1 1 d . .
H10E H -0.0391 0.3344 0.7979 0.051 Uiso 1 1 calc R .
H10F H -0.0699 0.2930 0.8120 0.051 Uiso 1 1 calc R .
C107 C -0.0042(4) 0.35654(19) 0.9049(3) 0.0537(18) Uani 1 1 d . .
H107 H -0.0079 0.3796 0.8833 0.064 Uiso 1 1 calc R .
C108 C 0.0103(5) 0.3534(2) 0.9632(3) 0.059(2) Uani 1 1 d . .
H108 H 0.0187 0.3736 0.9906 0.071 Uiso 1 1 calc R .
C109 C -0.0032(4) 0.29390(18) 0.9253(3) 0.0434(15) Uani 1 1 d . .
C110 C 0.0234(5) 0.2992(2) 1.0341(3) 0.066(2) Uani 1 1 d . .
H11C H 0.0408 0.3199 1.0621 0.080 Uiso 1 1 calc R .
H11D H 0.0648 0.2799 1.0373 0.080 Uiso 1 1 calc R .
C111 C -0.0468(7) 0.2816(3) 1.0498(4) 0.0846(13) Uani 1 1 d . U
C112 C -0.0399(7) 0.2424(3) 1.0617(4) 0.0852(13) Uani 1 1 d . U
H112 H 0.0076 0.2297 1.0605 0.102 Uiso 1 1 calc R .
C113 C -0.1009(6) 0.2226(3) 1.0748(4) 0.0856(13) Uani 1 1 d . U
H113 H -0.0960 0.1966 1.0858 0.103 Uiso 1 1 calc R .
C114 C -0.1717(7) 0.2417(3) 1.0717(4) 0.0857(13) Uani 1 1 d . U
H114 H -0.2166 0.2271 1.0739 0.103 Uiso 1 1 calc R .
C115 C -0.1790(7) 0.2819(3) 1.0655(4) 0.0861(13) Uani 1 1 d . U
H115 H -0.2258 0.2946 1.0688 0.103 Uiso 1 1 calc R .
C116 C -0.1115(6) 0.3025(3) 1.0538(4) 0.0852(13) Uani 1 1 d . U
H116 H -0.1122 0.3294 1.0492 0.102 Uiso 1 1 calc R .
C117 C 0.1075(3) 0.34465(15) 0.7612(2) 0.0313(12) Uani 1 1 d . .
H11E H 0.0533 0.3522 0.7481 0.038 Uiso 1 1 calc R .
H11F H 0.1255 0.3311 0.7285 0.038 Uiso 1 1 calc R .
C118 C 0.1554(3) 0.38041(15) 0.7746(2) 0.0324(12) Uani 1 1 d . .
H11G H 0.2087 0.3730 0.7912 0.039 Uiso 1 1 calc R .
H11H H 0.1575 0.3943 0.7378 0.039 Uiso 1 1 calc R .
C119 C 0.0535(3) 0.42226(16) 0.8065(3) 0.0361(13) Uani 1 1 d . .
H119 H 0.0134 0.4173 0.7749 0.043 Uiso 1 1 calc R .
C120 C 0.0507(4) 0.44650(17) 0.8511(3) 0.0391(14) Uani 1 1 d . .
H120 H 0.0081 0.4618 0.8572 0.047 Uiso 1 1 calc R .
C121 C 0.1692(3) 0.41997(16) 0.8648(2) 0.0338(13) Uani 1 1 d . .
C122 C 0.1377(4) 0.4668(2) 0.9414(3) 0.063(2) Uani 1 1 d . .
H12C H 0.1142 0.4924 0.9347 0.075 Uiso 1 1 calc R .
H12D H 0.1120 0.4538 0.9708 0.075 Uiso 1 1 calc R .
C123 C 0.2206(4) 0.47159(17) 0.9657(3) 0.0442(15) Uani 1 1 d . .
C124 C 0.2531(4) 0.45066(18) 1.0149(3) 0.0484(16) Uani 1 1 d . .
H124 H 0.2221 0.4328 1.0314 0.058 Uiso 1 1 calc R .
C125 C 0.3300(5) 0.4554(2) 1.0401(3) 0.065(2) Uani 1 1 d . .
H125 H 0.3505 0.4413 1.0738 0.078 Uiso 1 1 calc R .
C126 C 0.3754(5) 0.4804(2) 1.0161(4) 0.068(2) Uani 1 1 d . .
H126 H 0.4282 0.4832 1.0325 0.082 Uiso 1 1 calc R .
C127 C 0.3455(5) 0.5012(2) 0.9691(4) 0.062(2) Uani 1 1 d . .
H127 H 0.3774 0.5190 0.9533 0.074 Uiso 1 1 calc R .
C128 C 0.2685(5) 0.4972(2) 0.9432(3) 0.058(2) Uani 1 1 d . .
H128 H 0.2489 0.5121 0.9100 0.070 Uiso 1 1 calc R .
C129 C 0.0617(6) 0.2450(4) 0.6340(7) 0.135(5) Uani 1 1 d D U
C130 C -0.0267(6) 0.2433(3) 0.6324(5) 0.093(3) Uani 1 1 d D U
H13C H -0.0382 0.2278 0.6650 0.139 Uiso 1 1 calc GR .
H13D H -0.0511 0.2319 0.5957 0.139 Uiso 1 1 calc GR .
H13E H -0.0468 0.2692 0.6357 0.139 Uiso 1 1 calc GR .

loop_
_atom_site_aniso_label
_atom_site_aniso_U_11
_atom_site_aniso_U_22
_atom_site_aniso_U_33
_atom_site_aniso_U_23
_atom_site_aniso_U_13
_atom_site_aniso_U_12
Ag1 0.0285(2) 0.0242(2) 0.0266(2) -0.00151(15) 0.00327(16) -0.00283(15)
Ag2 0.0431(3) 0.0308(2) 0.0311(2) -0.00088(17) -0.00299(18) -0.00674(18)
Ag3 0.0509(3) 0.0351(3) 0.0404(3) 0.00256(19) -0.0022(2) -0.0084(2)
Ag4 0.0524(3) 0.0338(3) 0.0531(3) 0.0147(2) -0.0011(2) -0.0020(2)
P1 0.0943(16) 0.0454(10) 0.0550(12) -0.0025(9) 0.0374(11) 0.0016(10)
P2 0.125(2) 0.0640(14) 0.0528(13) -0.0243(10) -0.0537(13) 0.0401(14)
P3 0.0562(11) 0.0508(10) 0.0342(9) -0.0098(7) -0.0082(8) 0.0058(8)
P4 0.0803(14) 0.0449(10) 0.0505(11) -0.0091(8) 0.0236(10) -0.0240(9)
F1 0.089(3) 0.082(3) 0.061(3) 0.008(2) 0.026(3) 0.009(3)
F2 0.158(4) 0.105(3) 0.124(4) -0.009(3) 0.027(3) 0.033(3)
F3 0.135(4) 0.087(3) 0.060(3) -0.010(2) 0.042(3) -0.015(3)
F4 0.106(4) 0.070(3) 0.071(3) 0.003(2) 0.035(3) 0.021(3)
F5 0.119(3) 0.104(3) 0.080(3) -0.001(2) 0.031(3) -0.035(3)
F6 0.073(3) 0.139(5) 0.086(3) 0.007(3) 0.042(3) -0.002(3)
F7 0.165(4) 0.150(4) 0.133(4) -0.036(3) -0.026(3) 0.075(3)
F8 0.156(4) 0.075(3) 0.073(3) 0.002(2) -0.042(3) 0.000(3)
F9 0.059(2) 0.062(2) 0.051(2) 0.0080(19) -0.0058(19) 0.006(2)
F10 0.062(3) 0.160(5) 0.058(3) -0.025(3) -0.011(2) 0.018(3)
F11 0.149(4) 0.087(3) 0.079(3) -0.007(2) -0.028(3) -0.015(3)
F12 0.071(3) 0.122(3) 0.077(3) -0.036(2) -0.010(2) 0.012(2)
F13 0.047(2) 0.069(3) 0.038(2) -0.0104(18) -0.0009(16) 0.0098(19)
F14 0.093(4) 0.157(5) 0.061(3) -0.022(3) 0.017(3) -0.052(4)
F15 0.131(4) 0.104(4) 0.043(2) -0.026(2) -0.003(3) 0.020(3)
F16 0.154(4) 0.145(4) 0.112(4) -0.010(3) 0.013(3) -0.075(3)
F17 0.152(4) 0.130(3) 0.099(3) -0.003(3) 0.010(3) 0.088(3)
F18 0.091(3) 0.119(3) 0.073(3) 0.011(2) 0.011(2) 0.034(3)
F19 0.081(3) 0.061(3) 0.065(3) 0.005(2) 0.009(2) -0.019(2)
F20 0.101(4) 0.100(4) 0.074(3) 0.004(3) 0.035(3) -0.001(3)
F21 0.109(4) 0.048(2) 0.086(3) -0.008(2) 0.025(3) -0.010(2)
F22 0.111(3) 0.069(3) 0.077(3) 0.000(2) 0.042(2) 0.004(2)
F23 0.075(3) 0.095(4) 0.140(5) -0.058(4) 0.004(3) -0.014(3)
F24 0.085(3) 0.064(3) 0.107(4) -0.014(3) -0.002(3) -0.006(3)
N1 0.046(3) 0.030(2) 0.029(2) 0.002(2) -0.006(2) -0.008(2)
N2 0.045(3) 0.027(2) 0.029(2) -0.0002(19) -0.002(2) -0.008(2)
N3 0.033(3) 0.028(2) 0.033(3) 0.0019(19) -0.001(2) -0.0087(19)
N4 0.040(3) 0.033(3) 0.046(3) 0.004(2) 0.010(2) -0.005(2)
N5 0.047(3) 0.040(3) 0.046(3) 0.005(2) 0.010(2) -0.006(2)
N6 0.035(3) 0.027(2) 0.030(2) 0.0003(19) 0.002(2) -0.0033(19)
N7 0.038(3) 0.033(3) 0.037(3) 0.007(2) -0.001(2) -0.002(2)
N8 0.053(3) 0.046(3) 0.045(3) 0.008(3) -0.005(3) -0.005(3)
N9 0.033(2) 0.025(2) 0.026(2) 0.0009(18) 0.0052(19) -0.0026(19)
N10 0.032(2) 0.027(2) 0.030(2) 0.0023(18) 0.0071(19) -0.0006(19)
N11 0.033(2) 0.024(2) 0.032(2) -0.0062(18) 0.008(2) -0.0047(19)
N12 0.030(2) 0.025(2) 0.028(2) -0.0018(18) 0.0011(19) -0.0011(18)
N13 0.032(2) 0.028(2) 0.024(2) 0.0029(18) 0.0014(18) -0.0033(18)
N14 0.035(3) 0.035(3) 0.045(3) 0.011(2) -0.006(2) -0.005(2)
N15 0.051(3) 0.045(3) 0.049(3) 0.011(3) -0.015(3) -0.010(3)
N16 0.035(3) 0.023(2) 0.030(2) 0.0054(18) 0.002(2) -0.0009(19)
N17 0.044(3) 0.029(3) 0.052(3) 0.004(2) 0.018(2) 0.004(2)
N18 0.067(4) 0.045(3) 0.051(3) 0.001(3) 0.019(3) -0.001(3)
N19 0.046(3) 0.024(2) 0.028(2) 0.0008(18) 0.007(2) -0.010(2)
N20 0.050(3) 0.038(3) 0.031(3) -0.006(2) 0.007(2) -0.006(2)
N21 0.136(7) 0.172(8) 0.089(6) 0.077(5) 0.024(5) -0.021(6)
C1 0.079(2) 0.065(2) 0.055(2) 0.0214(18) -0.0156(17) -0.031(2)
C2 0.079(2) 0.065(2) 0.056(2) 0.0215(18) -0.0165(17) -0.031(2)
C3 0.080(2) 0.066(2) 0.057(2) 0.0214(18) -0.0169(17) -0.031(2)
C4 0.081(2) 0.068(2) 0.057(2) 0.0215(18) -0.0157(17) -0.032(2)
C5 0.081(2) 0.069(2) 0.058(2) 0.0208(18) -0.0144(17) -0.031(2)
C6 0.080(2) 0.067(2) 0.056(2) 0.0207(18) -0.0145(17) -0.031(2)
C7 0.058(4) 0.045(4) 0.033(3) 0.012(3) -0.012(3) -0.013(3)
C8 0.044(3) 0.026(3) 0.038(3) -0.002(2) -0.001(3) -0.011(2)
C9 0.049(4) 0.026(3) 0.036(3) 0.002(2) -0.006(3) -0.005(3)
C10 0.045(3) 0.025(3) 0.028(3) -0.002(2) -0.002(2) -0.008(2)
C11 0.049(4) 0.034(3) 0.027(3) 0.001(2) 0.001(3) -0.009(3)
C12 0.049(4) 0.033(3) 0.025(3) 0.004(2) -0.001(3) -0.007(3)
C13 0.037(3) 0.032(3) 0.040(3) 0.003(2) 0.000(3) -0.007(2)
C14 0.034(3) 0.044(3) 0.044(4) 0.001(3) 0.002(3) -0.009(3)
C15 0.063(5) 0.039(4) 0.060(5) 0.007(3) 0.015(4) -0.003(3)
C16 0.079(5) 0.048(4) 0.056(5) 0.009(3) 0.025(4) 0.001(4)
C17 0.027(3) 0.038(3) 0.046(4) 0.002(3) 0.006(3) -0.006(2)
C18 0.071(5) 0.054(4) 0.043(4) 0.007(3) 0.011(3) -0.010(4)
C19 0.094(3) 0.096(3) 0.050(2) 0.014(2) 0.025(2) 0.007(2)
C20 0.095(3) 0.097(3) 0.051(2) 0.014(2) 0.025(2) 0.006(2)
C21 0.095(3) 0.099(3) 0.052(2) 0.013(2) 0.024(2) 0.007(2)
C22 0.096(3) 0.100(3) 0.053(2) 0.013(2) 0.024(2) 0.008(2)
C23 0.096(3) 0.099(3) 0.052(2) 0.012(2) 0.024(2) 0.009(2)
C24 0.095(3) 0.097(3) 0.051(2) 0.013(2) 0.025(2) 0.008(2)
C25 0.034(3) 0.032(3) 0.043(3) -0.001(3) 0.005(3) -0.004(2)
C26 0.027(3) 0.031(3) 0.036(3) 0.000(2) -0.001(2) -0.007(2)
C27 0.024(3) 0.030(3) 0.040(3) 0.004(2) 0.001(2) -0.002(2)
C28 0.033(3) 0.034(3) 0.048(4) 0.002(3) -0.001(3) -0.002(2)
C29 0.050(4) 0.027(3) 0.056(4) 0.012(3) -0.001(3) 0.003(3)
C30 0.048(4) 0.040(3) 0.046(4) 0.012(3) -0.001(3) -0.001(3)
C31 0.040(3) 0.039(3) 0.039(3) 0.006(3) -0.004(3) 0.003(3)
C32 0.027(3) 0.032(3) 0.035(3) 0.003(2) 0.001(2) -0.001(2)
C33 0.023(3) 0.027(3) 0.035(3) 0.001(2) 0.000(2) -0.002(2)
C34 0.026(3) 0.033(3) 0.037(3) 0.004(2) 0.001(2) -0.005(2)
C35 0.027(3) 0.026(3) 0.041(3) 0.005(2) -0.001(2) -0.001(2)
C36 0.031(3) 0.032(3) 0.048(4) 0.008(3) -0.002(3) -0.004(2)
C37 0.036(3) 0.045(4) 0.037(3) 0.008(3) -0.004(3) -0.008(3)
C38 0.033(3) 0.045(3) 0.033(3) 0.001(3) -0.004(2) -0.010(3)
C39 0.028(3) 0.032(3) 0.035(3) 0.003(2) 0.002(2) -0.007(2)
C40 0.034(3) 0.030(3) 0.032(3) -0.001(2) -0.003(2) -0.004(2)
C41 0.045(3) 0.032(3) 0.029(3) 0.004(2) 0.003(3) -0.006(3)
C42 0.041(3) 0.041(3) 0.038(3) 0.004(3) 0.011(3) -0.005(3)
C43 0.052(4) 0.038(3) 0.051(4) 0.006(3) -0.004(3) -0.009(3)
C44 0.065(5) 0.043(4) 0.056(4) 0.013(3) 0.000(4) -0.010(3)
C45 0.040(3) 0.044(4) 0.042(4) 0.008(3) 0.000(3) -0.007(3)
C46 0.061(5) 0.069(5) 0.050(4) -0.002(4) -0.007(4) 0.000(4)
C47 0.072(5) 0.041(4) 0.044(4) 0.005(3) -0.016(3) -0.018(4)
C48 0.067(6) 0.072(5) 0.069(5) 0.019(4) -0.014(4) -0.013(4)
C49 0.087(6) 0.057(5) 0.065(5) 0.007(4) -0.015(5) -0.024(4)
C50 0.095(7) 0.047(4) 0.051(5) 0.007(4) -0.016(4) -0.022(4)
C51 0.152(10) 0.046(5) 0.043(5) 0.001(4) -0.011(5) -0.029(6)
C52 0.096(6) 0.043(4) 0.057(5) -0.004(3) -0.007(4) -0.021(4)
C53 0.038(3) 0.031(3) 0.026(3) 0.003(2) 0.000(2) -0.001(2)
C54 0.039(3) 0.030(3) 0.027(3) 0.000(2) 0.001(2) -0.004(2)
C55 0.037(3) 0.035(3) 0.033(3) 0.002(2) 0.013(2) -0.002(2)
C56 0.042(3) 0.031(3) 0.038(3) -0.001(2) 0.010(3) 0.006(2)
C57 0.034(3) 0.025(3) 0.024(3) -0.002(2) 0.004(2) -0.009(2)
C58 0.038(3) 0.027(3) 0.030(3) 0.008(2) 0.003(2) -0.001(2)
C59 0.045(3) 0.020(3) 0.034(3) 0.008(2) -0.004(3) -0.004(2)
C60 0.082(5) 0.026(3) 0.031(3) 0.005(2) -0.005(3) -0.003(3)
C61 0.101(5) 0.041(4) 0.043(4) 0.010(3) -0.017(4) -0.018(4)
C62 0.085(4) 0.055(4) 0.055(4) 0.020(3) -0.018(3) -0.030(3)
C63 0.043(4) 0.070(5) 0.100(7) 0.048(5) -0.003(4) -0.008(4)
C64 0.042(4) 0.037(3) 0.062(4) 0.013(3) -0.002(3) -0.004(3)
C65 0.050(4) 0.040(3) 0.045(4) 0.011(3) -0.007(3) 0.004(3)
C66 0.067(5) 0.052(4) 0.060(5) 0.013(4) 0.007(4) 0.013(4)
C67 0.092(7) 0.052(5) 0.054(5) -0.008(4) -0.022(5) 0.015(5)
C68 0.079(7) 0.057(5) 0.093(8) 0.004(5) -0.044(6) 0.021(5)
C69 0.040(4) 0.096(7) 0.107(8) 0.018(6) -0.004(5) -0.002(4)
C70 0.055(5) 0.092(6) 0.057(5) 0.002(4) -0.002(4) -0.003(4)
C71 0.066(5) 0.060(5) 0.050(4) 0.017(4) -0.019(4) -0.012(4)
C72 0.055(4) 0.043(4) 0.054(4) 0.003(3) -0.012(3) -0.010(3)
C73 0.045(4) 0.030(3) 0.057(4) 0.003(3) -0.008(3) -0.004(3)
C74 0.037(3) 0.041(3) 0.056(4) 0.019(3) -0.005(3) -0.005(3)
C75 0.036(3) 0.039(3) 0.048(4) 0.012(3) 0.006(3) 0.002(3)
C76 0.044(3) 0.026(3) 0.033(3) 0.003(2) 0.006(3) 0.004(2)
C77 0.035(3) 0.028(3) 0.025(3) 0.001(2) 0.000(2) -0.002(2)
C78 0.038(3) 0.026(3) 0.026(3) -0.002(2) -0.002(2) -0.001(2)
C79 0.038(3) 0.027(3) 0.035(3) 0.001(2) 0.011(2) -0.001(2)
C80 0.035(3) 0.025(3) 0.042(3) -0.002(2) 0.012(3) -0.007(2)
C81 0.028(3) 0.025(3) 0.029(3) 0.000(2) 0.002(2) 0.003(2)
C82 0.034(3) 0.036(3) 0.031(3) -0.006(2) 0.000(2) -0.008(2)
C83 0.037(3) 0.024(3) 0.027(3) -0.005(2) 0.000(2) -0.008(2)
C84 0.053(4) 0.036(3) 0.025(3) -0.001(2) -0.003(3) -0.018(3)
C85 0.058(4) 0.042(4) 0.033(3) -0.016(3) 0.017(3) -0.027(3)
C86 0.052(4) 0.032(3) 0.057(4) -0.022(3) 0.016(3) -0.007(3)
C87 0.054(4) 0.026(3) 0.051(4) -0.009(3) 0.002(3) 0.005(3)
C88 0.048(4) 0.028(3) 0.031(3) -0.003(2) 0.005(3) -0.008(3)
C89 0.032(3) 0.032(3) 0.027(3) 0.002(2) -0.002(2) -0.002(2)
C90 0.028(3) 0.027(3) 0.031(3) 0.003(2) -0.001(2) -0.002(2)
C91 0.025(3) 0.029(3) 0.031(3) 0.002(2) 0.005(2) 0.000(2)
C92 0.029(3) 0.028(3) 0.032(3) 0.000(2) 0.002(2) 0.003(2)
C93 0.035(3) 0.037(3) 0.037(3) -0.008(3) 0.002(3) 0.003(2)
C94 0.043(4) 0.053(4) 0.026(3) 0.000(3) 0.002(3) 0.001(3)
C95 0.036(3) 0.043(3) 0.033(3) 0.007(3) 0.008(3) 0.009(3)
C96 0.024(3) 0.036(3) 0.032(3) 0.004(2) 0.002(2) -0.002(2)
C97 0.019(3) 0.033(3) 0.040(3) 0.006(2) 0.004(2) 0.002(2)
C98 0.028(3) 0.031(3) 0.037(3) 0.000(2) 0.003(2) -0.004(2)
C99 0.045(4) 0.026(3) 0.048(4) 0.004(3) 0.000(3) -0.006(3)
C100 0.058(4) 0.027(3) 0.053(4) -0.005(3) -0.001(3) -0.007(3)
C101 0.072(5) 0.041(4) 0.041(4) -0.011(3) -0.002(3) -0.005(3)
C102 0.060(4) 0.037(3) 0.033(3) 0.002(3) -0.002(3) -0.008(3)
C103 0.030(3) 0.031(3) 0.038(3) -0.003(2) 0.000(2) -0.003(2)
C104 0.034(3) 0.032(3) 0.038(3) 0.007(2) 0.004(2) -0.002(2)
C105 0.038(3) 0.022(3) 0.042(3) 0.003(2) 0.002(3) -0.004(2)
C106 0.045(4) 0.031(3) 0.052(4) 0.011(3) 0.004(3) -0.001(3)
C107 0.064(5) 0.034(3) 0.072(5) 0.007(3) 0.038(4) -0.002(3)
C108 0.074(5) 0.049(4) 0.061(5) -0.014(3) 0.032(4) -0.007(4)
C109 0.039(3) 0.043(4) 0.049(4) 0.008(3) 0.011(3) 0.003(3)
C110 0.081(6) 0.071(5) 0.048(4) 0.007(4) 0.013(4) 0.011(4)
C111 0.116(3) 0.080(3) 0.064(2) 0.002(2) 0.034(2) -0.023(2)
C112 0.116(3) 0.081(3) 0.065(2) 0.002(2) 0.034(2) -0.023(2)
C113 0.116(3) 0.081(3) 0.066(2) 0.001(2) 0.034(2) -0.023(2)
C114 0.116(3) 0.082(3) 0.066(2) 0.002(2) 0.033(2) -0.023(2)
C115 0.116(3) 0.083(3) 0.066(2) 0.002(2) 0.033(2) -0.023(2)
C116 0.115(3) 0.082(3) 0.065(2) 0.003(2) 0.033(2) -0.023(2)
C117 0.046(3) 0.023(3) 0.022(3) 0.005(2) -0.002(2) -0.001(2)
C118 0.044(3) 0.026(3) 0.029(3) 0.001(2) 0.011(2) -0.001(2)
C119 0.038(3) 0.034(3) 0.035(3) 0.003(2) 0.001(3) -0.006(2)
C120 0.040(3) 0.034(3) 0.045(4) 0.000(3) 0.010(3) -0.004(3)
C121 0.041(3) 0.034(3) 0.025(3) 0.001(2) 0.003(2) -0.005(2)
C122 0.064(5) 0.079(5) 0.045(4) -0.026(4) 0.008(4) 0.002(4)
C123 0.065(4) 0.036(3) 0.033(3) -0.014(3) 0.013(3) -0.011(3)
C124 0.074(5) 0.036(3) 0.037(3) -0.006(3) 0.014(3) -0.009(3)
C125 0.091(6) 0.054(5) 0.047(4) -0.016(4) -0.003(4) 0.009(4)
C126 0.083(6) 0.055(5) 0.062(5) -0.033(4) -0.003(4) -0.013(4)
C127 0.081(6) 0.035(4) 0.069(5) -0.017(4) 0.010(4) -0.028(4)
C128 0.100(6) 0.043(4) 0.031(3) -0.003(3) 0.008(4) -0.013(4)
C129 0.140(6) 0.138(6) 0.128(6) -0.012(5) 0.021(5) 0.000(5)
C130 0.116(4) 0.084(4) 0.087(4) -0.011(3) 0.039(3) 0.002(3)

loop_
_atom_type_symbol
_atom_type_description
_atom_type_scat_dispersion_real
_atom_type_scat_dispersion_imag
_atom_type_scat_source
C C 0.0033 0.0016 'International Tables Vol C Tables 4.2.6.8 and 6.1.1.4'
H H 0.0000 0.0000 'International Tables Vol C Tables 4.2.6.8 and 6.1.1.4'
Ag Ag -0.8971 1.1015 'International Tables Vol C Tables 4.2.6.8 and 6.1.1.4'
F F 0.0171 0.0103 'International Tables Vol C Tables 4.2.6.8 and 6.1.1.4'
N N 0.0061 0.0033 'International Tables Vol C Tables 4.2.6.8 and 6.1.1.4'
P P 0.1023 0.0942 'International Tables Vol C Tables 4.2.6.8 and 6.1.1.4'

loop_
_geom_angle_atom_site_label_1
_geom_angle_atom_site_label_2
_geom_angle_atom_site_label_3
_geom_angle
C81 Ag1 C57 164.2(2)
C10 Ag2 C121 170.9(2)
C17 Ag3 C45 176.3(3)
C74 Ag4 C109 173.0(3)
F2 P1 F1 92.8(4)
F2 P1 F3 89.1(4)
F2 P1 F4 178.3(4)
F2 P1 F5 90.6(4)
F2 P1 F6 92.6(4)
F3 P1 F1 178.1(3)
F3 P1 F5 90.2(3)
F4 P1 F1 88.8(3)
F4 P1 F3 89.3(3)
F4 P1 F5 88.7(3)
F5 P1 F1 89.5(3)
F6 P1 F1 91.1(3)
F6 P1 F3 89.1(3)
F6 P1 F4 88.2(3)
F6 P1 F5 176.8(4)
F7 P2 F8 90.8(4)
F7 P2 F9 178.9(5)
F7 P2 F11 92.3(4)
F7 P2 F12 89.5(4)
F8 P2 F11 91.3(4)
F9 P2 F8 89.8(3)
F9 P2 F11 88.7(3)
F10 P2 F7 89.0(4)
F10 P2 F8 179.6(4)
F10 P2 F9 90.4(3)
F10 P2 F11 88.4(3)
F10 P2 F12 92.3(4)
F12 P2 F8 88.0(3)
F12 P2 F9 89.5(3)
F12 P2 F11 178.1(4)
F14 P3 F13 91.2(3)
F14 P3 F15 90.3(3)
F14 P3 F16 175.0(5)
F14 P3 F18 87.3(4)
F15 P3 F13 178.5(3)
F16 P3 F13 88.2(3)
F16 P3 F15 90.4(4)
F17 P3 F13 89.1(3)
F17 P3 F14 89.3(4)
F17 P3 F15 91.0(3)
F17 P3 F16 95.6(5)
F17 P3 F18 176.4(4)
F18 P3 F13 92.2(3)
F18 P3 F15 87.8(3)
F18 P3 F16 87.8(4)
F20 P4 F19 91.3(3)
F20 P4 F21 89.8(3)
F20 P4 F23 89.4(3)
F20 P4 F24 88.1(3)
F21 P4 F19 178.9(3)
F21 P4 F24 90.5(3)
F22 P4 F19 88.4(3)
F22 P4 F20 176.2(3)
F22 P4 F21 90.5(3)
F22 P4 F23 94.3(3)
F22 P4 F24 88.1(3)
F23 P4 F19 89.5(3)
F23 P4 F21 90.5(3)
F23 P4 F24 177.3(4)
F24 P4 F19 89.4(3)
C8 N1 C7 125.1(5)
C10 N1 C7 123.3(5)
C10 N1 C8 111.4(5)
C9 N2 C11 123.3(5)
C10 N2 C9 111.7(5)
C10 N2 C11 125.1(5)
C12 N3 C13 110.2(4)
C12 N3 C25 110.8(5)
C13 N3 C25 115.1(4)
C15 N4 C14 123.9(6)
C17 N4 C14 125.0(5)
C17 N4 C15 111.0(5)
C16 N5 C18 124.2(6)
C17 N5 C16 111.2(6)
C17 N5 C18 124.3(6)
C41 N6 C40 111.3(4)
C41 N6 C53 111.1(4)
C53 N6 C40 109.4(4)
C43 N7 C42 124.5(5)
C45 N7 C42 123.6(5)
C45 N7 C43 111.8(5)
C44 N8 C46 126.0(6)
C45 N8 C44 110.3(6)
C45 N8 C46 123.5(6)
C55 N9 C54 123.2(4)
C57 N9 C54 124.8(5)
C57 N9 C55 111.4(4)
C56 N10 C58 122.8(5)
C57 N10 C56 111.4(4)
C57 N10 C58 125.8(4)
C80 N11 C82 124.2(4)
C81 N11 C80 111.5(4)
C81 N11 C82 124.3(4)
C79 N12 C78 123.1(5)
C81 N12 C78 125.4(5)
C81 N12 C79 111.5(4)
C77 N13 C76 111.3(4)
C77 N13 C89 109.8(4)
C89 N13 C76 112.1(4)
C73 N14 C75 124.8(5)
C74 N14 C73 111.0(6)
C74 N14 C75 124.2(6)
C72 N15 C71 123.6(6)
C74 N15 C71 125.3(6)
C74 N15 C72 111.1(5)
C105 N16 C104 114.6(4)
C105 N16 C117 110.6(4)
C117 N16 C104 110.0(4)
C107 N17 C106 124.7(5)
C109 N17 C106 125.0(5)
C109 N17 C107 110.2(6)
C108 N18 C110 123.4(6)
C109 N18 C108 111.2(6)
C109 N18 C110 125.5(6)
C119 N19 C118 124.9(5)
C121 N19 C118 123.3(5)
C121 N19 C119 111.5(5)
C120 N20 C122 121.3(5)
C121 N20 C120 111.5(5)
C121 N20 C122 127.1(5)
C2 C1 C6 118.2(8)
C2 C1 C7 121.3(9)
C6 C1 C7 120.5(8)
C1 C2 H2 119.5
C1 C2 C3 121.0(9)
C3 C2 H2 119.5
C2 C3 H3 120.5
C4 C3 C2 119.1(9)
C4 C3 H3 120.5
C3 C4 H4 119.1
C3 C4 C5 121.8(8)
C5 C4 H4 119.1
C4 C5 H5 120.2
C4 C5 C6 119.5(10)
C6 C5 H5 120.2
C1 C6 C5 120.5(9)
C1 C6 H6 119.7
C5 C6 H6 119.7
N1 C7 H7A 109.1
N1 C7 H7B 109.1
C1 C7 N1 112.4(5)
C1 C7 H7A 109.1
C1 C7 H7B 109.1
H7A C7 H7B 107.8
N1 C8 H8 126.7
C9 C8 N1 106.5(5)
C9 C8 H8 126.7
N2 C9 H9 126.7
C8 C9 N2 106.7(5)
C8 C9 H9 126.7
N1 C10 Ag2 125.6(4)
N2 C10 Ag2 128.7(4)
N2 C10 N1 103.7(5)
N2 C11 H11A 109.0
N2 C11 H11B 109.0
N2 C11 C12 112.8(5)
H11A C11 H11B 107.8
C12 C11 H11A 109.0
C12 C11 H11B 109.0
N3 C12 C11 114.1(5)
N3 C12 H12A 108.7
N3 C12 H12B 108.7
C11 C12 H12A 108.7
C11 C12 H12B 108.7
H12A C12 H12B 107.6
N3 C13 H13A 109.1
N3 C13 H13B 109.1
N3 C13 C14 112.5(5)
H13A C13 H13B 107.8
C14 C13 H13A 109.1
C14 C13 H13B 109.1
N4 C14 C13 112.7(5)
N4 C14 H14A 109.1
N4 C14 H14B 109.1
C13 C14 H14A 109.1
C13 C14 H14B 109.1
H14A C14 H14B 107.8
N4 C15 H15 127.0
C16 C15 N4 106.1(6)
C16 C15 H15 127.0
N5 C16 H16 126.4
C15 C16 N5 107.3(6)
C15 C16 H16 126.4
N4 C17 Ag3 127.2(4)
N5 C17 Ag3 128.4(5)
N5 C17 N4 104.4(5)
N5 C18 H18A 109.3
N5 C18 H18B 109.3
N5 C18 C19 111.7(6)
H18A C18 H18B 107.9
C19 C18 H18A 109.3
C19 C18 H18B 109.3
C20 C19 C18 121.1(9)
C20 C19 C24 116.4(9)
C24 C19 C18 122.5(9)
C19 C20 H20 119.5
C19 C20 C21 121.1(10)
C21 C20 H20 119.5
C20 C21 H21 119.3
C22 C21 C20 121.3(10)
C22 C21 H21 119.3
C21 C22 H22 119.8
C21 C22 C23 120.3(11)
C23 C22 H22 119.8
C22 C23 H23 119.7
C22 C23 C24 120.5(10)
C24 C23 H23 119.7
C19 C24 C23 120.2(10)
C19 C24 H24 119.9
C23 C24 H24 119.9
N3 C25 H25A 108.6
N3 C25 H25B 108.6
N3 C25 C26 114.6(5)
H25A C25 H25B 107.6
C26 C25 H25A 108.6
C26 C25 H25B 108.6
C27 C26 C25 119.8(5)
C27 C26 C39 120.0(5)
C39 C26 C25 120.2(5)
C26 C27 C28 121.0(5)
C26 C27 C32 120.3(5)
C28 C27 C32 118.7(5)
C27 C28 H28 119.6
C29 C28 C27 120.8(6)
C29 C28 H28 119.6
C28 C29 H29 119.7
C28 C29 C30 120.6(6)
C30 C29 H29 119.7
C29 C30 H30 119.5
C31 C30 C29 121.1(6)
C31 C30 H30 119.5
C30 C31 H31 119.3
C30 C31 C32 121.4(6)
C32 C31 H31 119.3
C31 C32 C27 117.3(5)
C33 C32 C27 119.7(5)
C33 C32 C31 123.0(5)
C32 C33 C40 121.2(5)
C34 C33 C32 119.6(5)
C34 C33 C40 119.1(5)
C33 C34 C35 121.6(5)
C33 C34 C39 120.9(5)
C35 C34 C39 117.6(5)
C34 C35 H35 119.1
C36 C35 C34 121.9(5)
C36 C35 H35 119.1
C35 C36 H36 119.7
C35 C36 C37 120.5(5)
C37 C36 H36 119.7
C36 C37 H37 120.3
C38 C37 C36 119.5(6)
C38 C37 H37 120.3
C37 C38 H38 118.6
C37 C38 C39 122.8(6)
C39 C38 H38 118.6
C26 C39 C34 119.4(5)
C26 C39 C38 122.9(5)
C38 C39 C34 117.7(5)
N6 C40 C33 114.5(4)
N6 C40 H40A 108.6
N6 C40 H40B 108.6
C33 C40 H40A 108.6
C33 C40 H40B 108.6
H40A C40 H40B 107.6
N6 C41 H41A 109.3
N6 C41 H41B 109.3
N6 C41 C42 111.7(5)
H41A C41 H41B 107.9
C42 C41 H41A 109.3
C42 C41 H41B 109.3
N7 C42 C41 111.9(5)
N7 C42 H42A 109.2
N7 C42 H42B 109.2
C41 C42 H42A 109.2
C41 C42 H42B 109.2
H42A C42 H42B 107.9
N7 C43 H43 126.8
C44 C43 N7 106.5(6)
C44 C43 H43 126.8
N8 C44 H44 126.4
C43 C44 N8 107.1(6)
C43 C44 H44 126.4
N7 C45 Ag3 130.9(4)
N7 C45 N8 104.3(5)
N8 C45 Ag3 124.3(5)
N8 C46 H46A 108.6
N8 C46 H46B 108.6
N8 C46 C47 114.5(7)
H46A C46 H46B 107.6
C47 C46 H46A 108.6
C47 C46 H46B 108.6
C48 C47 C46 123.5(8)
C48 C47 C52 120.6(7)
C52 C47 C46 115.9(8)
C47 C48 H48 119.7
C47 C48 C49 120.7(9)
C49 C48 H48 119.7
C48 C49 H49 120.3
C50 C49 C48 119.4(10)
C50 C49 H49 120.3
C49 C50 H50 119.1
C51 C50 C49 121.9(8)
C51 C50 H50 119.1
C50 C51 H51 120.2
C50 C51 C52 119.6(9)
C52 C51 H51 120.2
C47 C52 H52 121.1
C51 C52 C47 117.8(9)
C51 C52 H52 121.1
N6 C53 H53A 108.8
N6 C53 H53B 108.8
N6 C53 C54 113.6(4)
H53A C53 H53B 107.7
C54 C53 H53A 108.8
C54 C53 H53B 108.8
N9 C54 C53 113.3(5)
N9 C54 H54A 108.9
N9 C54 H54B 108.9
C53 C54 H54A 108.9
C53 C54 H54B 108.9
H54A C54 H54B 107.7
N9 C55 H55 126.5
C56 C55 N9 107.0(5)
C56 C55 H55 126.5
N10 C56 H56 127.0
C55 C56 N10 106.0(5)
C55 C56 H56 127.0
N9 C57 Ag1 129.1(4)
N9 C57 N10 104.2(4)
N10 C57 Ag1 124.2(4)
N10 C58 H58A 109.1
N10 C58 H58B 109.1
N10 C58 C59 112.4(4)
H58A C58 H58B 107.8
C59 C58 H58A 109.1
C59 C58 H58B 109.1
C60 C59 C58 119.7(6)
C64 C59 C58 120.7(6)
C64 C59 C60 119.6(6)
C59 C60 H60 119.4
C61 C60 C59 121.2(8)
C61 C60 H60 119.4
C60 C61 H61 119.7
C62 C61 C60 120.5(8)
C62 C61 H61 119.7
C61 C62 H62 119.4
C61 C62 C63 121.1(8)
C63 C62 H62 119.4
C62 C63 H63 120.5
C62 C63 C64 118.9(8)
C64 C63 H63 120.5
C59 C64 C63 118.5(7)
C59 C64 H64 120.8
C63 C64 H64 120.8
C66 C65 C71 119.3(7)
C70 C65 C66 118.4(7)
C70 C65 C71 122.2(7)
C65 C66 H66 120.4
C65 C66 C67 119.3(8)
C67 C66 H66 120.4
C66 C67 H67 119.4
C68 C67 C66 121.3(9)
C68 C67 H67 119.4
C67 C68 H68 119.8
C67 C68 C69 120.4(9)
C69 C68 H68 119.8
C68 C69 H69 119.6
C68 C69 C70 120.9(9)
C70 C69 H69 119.6
C65 C70 C69 119.7(8)
C65 C70 H70 120.2
C69 C70 H70 120.2
N15 C71 C65 111.9(6)
N15 C71 H71A 109.2
N15 C71 H71B 109.2
C65 C71 H71A 109.2
C65 C71 H71B 109.2
H71A C71 H71B 107.9
N15 C72 H72 126.8
C73 C72 N15 106.3(6)
C73 C72 H72 126.8
N14 C73 H73 126.2
C72 C73 N14 107.6(6)
C72 C73 H73 126.2
N14 C74 Ag4 128.4(5)
N14 C74 N15 103.9(6)
N15 C74 Ag4 126.9(4)
N14 C75 H75A 109.1
N14 C75 H75B 109.1
N14 C75 C76 112.4(5)
H75A C75 H75B 107.9
C76 C75 H75A 109.1
C76 C75 H75B 109.1
N13 C76 C75 112.4(5)
N13 C76 H76A 109.1
N13 C76 H76B 109.1
C75 C76 H76A 109.1
C75 C76 H76B 109.1
H76A C76 H76B 107.9
N13 C77 H77A 108.8
N13 C77 H77B 108.8
N13 C77 C78 113.6(4)
H77A C77 H77B 107.7
C78 C77 H77A 108.8
C78 C77 H77B 108.8
N12 C78 C77 112.7(4)
N12 C78 H78A 109.0
N12 C78 H78B 109.0
C77 C78 H78A 109.0
C77 C78 H78B 109.0
H78A C78 H78B 107.8
N12 C79 H79 126.6
C80 C79 N12 106.9(5)
C80 C79 H79 126.6
N11 C80 H80 127.0
C79 C80 N11 106.1(5)
C79 C80 H80 127.0
N11 C81 Ag1 122.2(4)
N12 C81 Ag1 130.6(4)
N12 C81 N11 104.0(4)
N11 C82 H82A 109.0
N11 C82 H82B 109.0
H82A C82 H82B 107.8
C83 C82 N11 113.1(4)
C83 C82 H82A 109.0
C83 C82 H82B 109.0
C84 C83 C82 121.0(5)
C88 C83 C82 120.3(5)
C88 C83 C84 118.7(6)
C83 C84 H84 120.1
C85 C84 C83 119.8(6)
C85 C84 H84 120.1
C84 C85 H85 120.3
C86 C85 C84 119.4(6)
C86 C85 H85 120.3
C85 C86 H86 119.2
C87 C86 C85 121.6(6)
C87 C86 H86 119.2
C86 C87 H87 120.1
C86 C87 C88 119.9(6)
C88 C87 H87 120.1
C83 C88 H88 119.7
C87 C88 C83 120.6(6)
C87 C88 H88 119.7
N13 C89 H89A 108.7
N13 C89 H89B 108.7
N13 C89 C90 114.4(4)
H89A C89 H89B 107.6
C90 C89 H89A 108.7
C90 C89 H89B 108.7
C91 C90 C89 118.6(5)
C91 C90 C103 120.2(5)
C103 C90 C89 121.2(5)
C90 C91 C92 121.8(5)
C90 C91 C96 120.2(5)
C92 C91 C96 118.0(5)
C91 C92 H92 119.2
C93 C92 C91 121.6(5)
C93 C92 H92 119.2
C92 C93 H93 119.8
C92 C93 C94 120.3(5)
C94 C93 H93 119.8
C93 C94 H94 120.1
C95 C94 C93 119.9(5)
C95 C94 H94 120.1
C94 C95 H95 118.8
C94 C95 C96 122.4(5)
C96 C95 H95 118.8
C95 C96 C91 117.7(5)
C97 C96 C91 119.4(5)
C97 C96 C95 122.9(5)
C96 C97 C104 120.0(5)
C98 C97 C96 120.6(5)
C98 C97 C104 119.3(5)
C97 C98 C99 122.0(5)
C97 C98 C103 119.8(5)
C99 C98 C103 118.2(5)
C98 C99 H99 119.1
C100 C99 C98 121.7(6)
C100 C99 H99 119.1
C99 C100 H100 120.0
C99 C100 C101 120.0(6)
C101 C100 H100 120.0
C100 C101 H101 119.5
C102 C101 C100 121.0(6)
C102 C101 H101 119.5
C101 C102 H102 119.0
C101 C102 C103 122.1(6)
C103 C102 H102 119.0
C90 C103 C98 119.5(5)
C90 C103 C102 123.6(5)
C102 C103 C98 116.9(5)
N16 C104 C97 114.8(4)
N16 C104 H10A 108.6
N16 C104 H10B 108.6
C97 C104 H10A 108.6
C97 C104 H10B 108.6
H10A C104 H10B 107.6
N16 C105 H10C 109.3
N16 C105 H10D 109.3
N16 C105 C106 111.5(5)
H10C C105 H10D 108.0
C106 C105 H10C 109.3
C106 C105 H10D 109.3
N17 C106 C105 112.1(5)
N17 C106 H10E 109.2
N17 C106 H10F 109.2
C105 C106 H10E 109.2
C105 C106 H10F 109.2
H10E C106 H10F 107.9
N17 C107 H107 126.3
C108 C107 N17 107.5(6)
C108 C107 H107 126.3
N18 C108 H108 126.9
C107 C108 N18 106.1(6)
C107 C108 H108 126.9
N17 C109 Ag4 124.6(5)
N17 C109 N18 105.0(6)
N18 C109 Ag4 130.3(5)
N18 C110 H11C 109.2
N18 C110 H11D 109.2
N18 C110 C111 112.1(7)
H11C C110 H11D 107.9
C111 C110 H11C 109.2
C111 C110 H11D 109.2
C112 C111 C110 114.2(10)
C116 C111 C110 121.9(9)
C116 C111 C112 123.9(9)
C111 C112 H112 120.0
C113 C112 C111 119.9(11)
C113 C112 H112 120.0
C112 C113 H113 120.9
C112 C113 C114 118.3(10)
C114 C113 H113 120.9
C113 C114 H114 118.5
C113 C114 C115 122.9(10)
C115 C114 H114 118.5
C114 C115 H115 121.7
C114 C115 C116 116.7(10)
C116 C115 H115 121.7
C111 C116 C115 117.3(10)
C111 C116 H116 121.3
C115 C116 H116 121.3
N16 C117 H11E 108.6
N16 C117 H11F 108.6
N16 C117 C118 114.5(4)
H11E C117 H11F 107.6
C118 C117 H11E 108.6
C118 C117 H11F 108.6
N19 C118 C117 113.5(5)
N19 C118 H11G 108.9
N19 C118 H11H 108.9
C117 C118 H11G 108.9
C117 C118 H11H 108.9
H11G C118 H11H 107.7
N19 C119 H119 126.6
C120 C119 N19 106.7(5)
C120 C119 H119 126.6
N20 C120 H120 126.7
C119 C120 N20 106.7(5)
C119 C120 H120 126.7
N19 C121 Ag2 126.3(4)
N20 C121 Ag2 128.6(4)
N20 C121 N19 103.6(5)
N20 C122 H12C 108.4
N20 C122 H12D 108.4
H12C C122 H12D 107.5
C123 C122 N20 115.4(6)
C123 C122 H12C 108.4
C123 C122 H12D 108.4
C124 C123 C122 119.9(6)
C128 C123 C122 123.1(7)
C128 C123 C124 116.9(7)
C123 C124 H124 119.3
C125 C124 C123 121.5(7)
C125 C124 H124 119.3
C124 C125 H125 120.1
C126 C125 C124 119.8(8)
C126 C125 H125 120.1
C125 C126 H126 120.0
C127 C126 C125 119.9(8)
C127 C126 H126 120.0
C126 C127 H127 119.3
C126 C127 C128 121.5(7)
C128 C127 H127 119.3
C123 C128 C127 120.3(7)
C123 C128 H128 119.8
C127 C128 H128 119.8
N21 C129 C130 170.8(15)
C129 C130 H13C 109.5
C129 C130 H13D 109.5
C129 C130 H13E 109.5
H13C C130 H13D 109.5
H13C C130 H13E 109.5
H13D C130 H13E 109.5

loop_
_geom_bond_atom_site_label_1
_geom_bond_atom_site_label_2
_geom_bond_distance
Ag1 C57 2.109(5)
Ag1 C81 2.106(5)
Ag2 C10 2.084(6)
Ag2 C121 2.088(6)
Ag3 C17 2.059(6)
Ag3 C45 2.069(6)
Ag4 C74 2.084(7)
Ag4 C109 2.087(7)
P1 F1 1.597(5)
P1 F2 1.551(7)
P1 F3 1.596(6)
P1 F4 1.593(5)
P1 F5 1.596(6)
P1 F6 1.585(6)
P2 F7 1.575(7)
P2 F8 1.584(7)
P2 F9 1.580(5)
P2 F10 1.571(6)
P2 F11 1.585(6)
P2 F12 1.575(6)
P3 F13 1.597(4)
P3 F14 1.560(6)
P3 F15 1.576(5)
P3 F16 1.572(7)
P3 F17 1.553(6)
P3 F18 1.570(5)
P4 F19 1.622(5)
P4 F20 1.562(5)
P4 F21 1.597(5)
P4 F22 1.552(5)
P4 F23 1.571(6)
P4 F24 1.607(6)
N1 C7 1.493(7)
N1 C8 1.385(8)
N1 C10 1.356(7)
N2 C9 1.382(8)
N2 C10 1.349(7)
N2 C11 1.468(7)
N3 C12 1.459(7)
N3 C13 1.471(7)
N3 C25 1.475(7)
N4 C14 1.463(8)
N4 C15 1.386(8)
N4 C17 1.358(8)
N5 C16 1.373(9)
N5 C17 1.352(8)
N5 C18 1.466(9)
N6 C40 1.483(7)
N6 C41 1.462(7)
N6 C53 1.472(7)
N7 C42 1.463(8)
N7 C43 1.373(8)
N7 C45 1.345(8)
N8 C44 1.381(9)
N8 C45 1.367(8)
N8 C46 1.465(9)
N9 C54 1.470(7)
N9 C55 1.375(7)
N9 C57 1.356(7)
N10 C56 1.386(7)
N10 C57 1.357(7)
N10 C58 1.475(7)
N11 C80 1.378(7)
N11 C81 1.358(7)
N11 C82 1.485(7)
N12 C78 1.474(7)
N12 C79 1.372(7)
N12 C81 1.352(7)
N13 C76 1.470(7)
N13 C77 1.464(7)
N13 C89 1.466(7)
N14 C73 1.363(8)
N14 C74 1.352(8)
N14 C75 1.467(8)
N15 C71 1.476(8)
N15 C72 1.372(9)
N15 C74 1.357(9)
N16 C104 1.480(7)
N16 C105 1.447(7)
N16 C117 1.464(6)
N17 C106 1.449(8)
N17 C107 1.393(8)
N17 C109 1.344(8)
N18 C108 1.381(9)
N18 C109 1.361(9)
N18 C110 1.461(9)
N19 C118 1.468(7)
N19 C119 1.369(8)
N19 C121 1.366(7)
N20 C120 1.376(8)
N20 C121 1.355(8)
N20 C122 1.488(8)
N21 C129 1.286(9)
C1 C2 1.378(12)
C1 C6 1.383(13)
C1 C7 1.488(9)
C2 H2 0.9500
C2 C3 1.409(10)
C3 H3 0.9500
C3 C4 1.334(13)
C4 H4 0.9500
C4 C5 1.366(13)
C5 H5 0.9500
C5 C6 1.391(10)
C6 H6 0.9500
C7 H7A 0.9900
C7 H7B 0.9900
C8 H8 0.9500
C8 C9 1.336(8)
C9 H9 0.9500
C11 H11A 0.9900
C11 H11B 0.9900
C11 C12 1.519(8)
C12 H12A 0.9900
C12 H12B 0.9900
C13 H13A 0.9900
C13 H13B 0.9900
C13 C14 1.509(8)
C14 H14A 0.9900
C14 H14B 0.9900
C15 H15 0.9500
C15 C16 1.350(10)
C16 H16 0.9500
C18 H18A 0.9900
C18 H18B 0.9900
C18 C19 1.497(12)
C19 C20 1.356(13)
C19 C24 1.411(13)
C20 H20 0.9500
C20 C21 1.416(13)
C21 H21 0.9500
C21 C22 1.314(13)
C22 H22 0.9500
C22 C23 1.330(14)
C23 H23 0.9500
C23 C24 1.413(13)
C24 H24 0.9500
C25 H25A 0.9900
C25 H25B 0.9900
C25 C26 1.511(8)
C26 C27 1.399(8)
C26 C39 1.406(8)
C27 C28 1.438(8)
C27 C32 1.444(8)
C28 H28 0.9500
C28 C29 1.359(9)
C29 H29 0.9500
C29 C30 1.397(9)
C30 H30 0.9500
C30 C31 1.361(8)
C31 H31 0.9500
C31 C32 1.433(8)
C32 C33 1.410(8)
C33 C34 1.398(8)
C33 C40 1.527(7)
C34 C35 1.438(8)
C34 C39 1.441(8)
C35 H35 0.9500
C35 C36 1.359(8)
C36 H36 0.9500
C36 C37 1.411(9)
C37 H37 0.9500
C37 C38 1.359(9)
C38 H38 0.9500
C38 C39 1.425(8)
C40 H40A 0.9900
C40 H40B 0.9900
C41 H41A 0.9900
C41 H41B 0.9900
C41 C42 1.514(8)
C42 H42A 0.9900
C42 H42B 0.9900
C43 H43 0.9500
C43 C44 1.345(10)
C44 H44 0.9500
C46 H46A 0.9900
C46 H46B 0.9900
C46 C47 1.488(10)
C47 C48 1.338(12)
C47 C52 1.447(11)
C48 H48 0.9500
C48 C49 1.394(11)
C49 H49 0.9500
C49 C50 1.377(12)
C50 H50 0.9500
C50 C51 1.366(14)
C51 H51 0.9500
C51 C52 1.402(12)
C52 H52 0.9500
C53 H53A 0.9900
C53 H53B 0.9900
C53 C54 1.531(7)
C54 H54A 0.9900
C54 H54B 0.9900
C55 H55 0.9500
C55 C56 1.359(8)
C56 H56 0.9500
C58 H58A 0.9900
C58 H58B 0.9900
C58 C59 1.512(8)
C59 C60 1.379(8)
C59 C64 1.370(9)
C60 H60 0.9500
C60 C61 1.360(10)
C61 H61 0.9500
C61 C62 1.322(12)
C62 H62 0.9500
C62 C63 1.389(13)
C63 H63 0.9500
C63 C64 1.422(10)
C64 H64 0.9500
C65 C66 1.398(10)
C65 C70 1.370(11)
C65 C71 1.518(9)
C66 H66 0.9500
C66 C67 1.397(11)
C67 H67 0.9500
C67 C68 1.326(14)
C68 H68 0.9500
C68 C69 1.340(14)
C69 H69 0.9500
C69 C70 1.404(12)
C70 H70 0.9500
C71 H71A 0.9900
C71 H71B 0.9900
C72 H72 0.9500
C72 C73 1.335(10)
C73 H73 0.9500
C75 H75A 0.9900
C75 H75B 0.9900
C75 C76 1.525(8)
C76 H76A 0.9900
C76 H76B 0.9900
C77 H77A 0.9900
C77 H77B 0.9900
C77 C78 1.526(7)
C78 H78A 0.9900
C78 H78B 0.9900
C79 H79 0.9500
C79 C80 1.355(8)
C80 H80 0.9500
C82 H82A 0.9900
C82 H82B 0.9900
C82 C83 1.483(8)
C83 C84 1.401(8)
C83 C88 1.397(8)
C84 H84 0.9500
C84 C85 1.390(9)
C85 H85 0.9500
C85 C86 1.376(10)
C86 H86 0.9500
C86 C87 1.360(9)
C87 H87 0.9500
C87 C88 1.371(9)
C88 H88 0.9500
C89 H89A 0.9900
C89 H89B 0.9900
C89 C90 1.524(7)
C90 C91 1.401(8)
C90 C103 1.410(8)
C91 C92 1.431(7)
C91 C96 1.445(8)
C92 H92 0.9500
C92 C93 1.356(8)
C93 H93 0.9500
C93 C94 1.421(9)
C94 H94 0.9500
C94 C95 1.351(9)
C95 H95 0.9500
C95 C96 1.427(8)
C96 C97 1.410(8)
C97 C98 1.394(8)
C97 C104 1.514(8)
C98 C99 1.433(8)
C98 C103 1.455(8)
C99 H99 0.9500
C99 C100 1.359(9)
C100 H100 0.9500
C100 C101 1.412(9)
C101 H101 0.9500
C101 C102 1.345(9)
C102 H102 0.9500
C102 C103 1.442(8)
C104 H10A 0.9900
C104 H10B 0.9900
C105 H10C 0.9900
C105 H10D 0.9900
C105 C106 1.521(9)
C106 H10E 0.9900
C106 H10F 0.9900
C107 H107 0.9500
C107 C108 1.343(11)
C108 H108 0.9500
C110 H11C 0.9900
C110 H11D 0.9900
C110 C111 1.476(12)
C111 C112 1.403(14)
C111 C116 1.369(14)
C112 H112 0.9500
C112 C113 1.351(13)
C113 H113 0.9500
C113 C114 1.404(15)
C114 H114 0.9500
C114 C115 1.418(14)
C115 H115 0.9500
C115 C116 1.452(13)
C116 H116 0.9500
C117 H11E 0.9900
C117 H11F 0.9900
C117 C118 1.515(7)
C118 H11G 0.9900
C118 H11H 0.9900
C119 H119 0.9500
C119 C120 1.349(8)
C120 H120 0.9500
C122 H12C 0.9900
C122 H12D 0.9900
C122 C123 1.488(10)
C123 C124 1.403(9)
C123 C128 1.389(10)
C124 H124 0.9500
C124 C125 1.394(11)
C125 H125 0.9500
C125 C126 1.363(12)
C126 H126 0.9500
C126 C127 1.350(12)
C127 H127 0.9500
C127 C128 1.397(11)
C128 H128 0.9500
C129 C130 1.551(9)
C130 H13C 0.9800
C130 H13D 0.9800
C130 H13E 0.9800

loop_
_geom_torsion_atom_site_label_1
_geom_torsion_atom_site_label_2
_geom_torsion_atom_site_label_3
_geom_torsion_atom_site_label_4
_geom_torsion
N1 C8 C9 N2 -0.6(7)
N2 C11 C12 N3 -62.4(6)
N3 C13 C14 N4 -66.5(7)
N3 C25 C26 C27 -75.9(7)
N3 C25 C26 C39 102.9(6)
N4 C15 C16 N5 -0.2(8)
N5 C18 C19 C20 -74.2(10)
N5 C18 C19 C24 103.8(9)
N6 C41 C42 N7 -60.3(6)
N6 C53 C54 N9 -75.5(6)
N7 C43 C44 N8 0.0(8)
N8 C46 C47 C48 50.8(10)
N8 C46 C47 C52 -127.0(7)
N9 C55 C56 N10 0.6(6)
N10 C58 C59 C60 93.5(6)
N10 C58 C59 C64 -85.4(6)
N11 C82 C83 C84 -129.9(5)
N11 C82 C83 C88 48.9(7)
N12 C79 C80 N11 0.1(6)
N13 C77 C78 N12 -71.1(6)
N13 C89 C90 C91 -66.4(7)
N13 C89 C90 C103 113.8(6)
N14 C75 C76 N13 -61.5(6)
N15 C72 C73 N14 1.4(8)
N16 C105 C106 N17 -61.6(6)
N16 C117 C118 N19 -68.4(6)
N17 C107 C108 N18 0.1(8)
N18 C110 C111 C112 117.7(9)
N18 C110 C111 C116 -64.2(11)
N19 C119 C120 N20 0.4(6)
N20 C122 C123 C124 -106.2(8)
N20 C122 C123 C128 76.1(9)
C1 C2 C3 C4 0.1(11)
C2 C1 C6 C5 0.3(11)
C2 C1 C7 N1 -84.3(9)
C2 C3 C4 C5 -0.2(12)
C3 C4 C5 C6 0.3(12)
C4 C5 C6 C1 -0.4(12)
C6 C1 C2 C3 -0.2(11)
C6 C1 C7 N1 97.0(8)
C7 N1 C8 C9 -174.8(6)
C7 N1 C10 Ag2 -19.9(8)
C7 N1 C10 N2 175.0(5)
C7 C1 C2 C3 -178.9(6)
C7 C1 C6 C5 179.1(7)
C8 N1 C7 C1 -20.2(10)
C8 N1 C10 Ag2 164.3(4)
C8 N1 C10 N2 -0.9(6)
C9 N2 C10 Ag2 -164.0(4)
C9 N2 C10 N1 0.5(6)
C9 N2 C11 C12 -58.5(7)
C10 N1 C7 C1 164.6(7)
C10 N1 C8 C9 0.9(7)
C10 N2 C9 C8 0.1(7)
C10 N2 C11 C12 120.1(6)
C11 N2 C9 C8 178.8(5)
C11 N2 C10 Ag2 17.3(8)
C11 N2 C10 N1 -178.2(5)
C12 N3 C13 C14 -86.4(6)
C12 N3 C25 C26 -169.0(5)
C13 N3 C12 C11 156.8(5)
C13 N3 C25 C26 -43.1(7)
C14 N4 C15 C16 178.0(6)
C14 N4 C17 Ag3 2.0(8)
C14 N4 C17 N5 -178.1(5)
C15 N4 C14 C13 112.8(7)
C15 N4 C17 Ag3 179.4(5)
C15 N4 C17 N5 -0.7(7)
C16 N5 C17 Ag3 -179.5(5)
C16 N5 C17 N4 0.6(7)
C16 N5 C18 C19 99.3(8)
C17 N4 C14 C13 -70.2(8)
C17 N4 C15 C16 0.6(8)
C17 N5 C16 C15 -0.3(8)
C17 N5 C18 C19 -74.0(8)
C18 N5 C16 C15 -174.4(6)
C18 N5 C17 Ag3 -5.4(9)
C18 N5 C17 N4 174.7(6)
C18 C19 C20 C21 176.1(8)
C18 C19 C24 C23 -175.9(8)
C19 C20 C21 C22 -1.3(14)
C20 C19 C24 C23 2.1(13)
C20 C21 C22 C23 4.6(14)
C21 C22 C23 C24 -4.4(14)
C22 C23 C24 C19 1.0(14)
C24 C19 C20 C21 -2.0(13)
C25 N3 C12 C11 -74.6(6)
C25 N3 C13 C14 147.4(5)
C25 C26 C27 C28 3.9(8)
C25 C26 C27 C32 -176.0(5)
C25 C26 C39 C34 177.8(5)
C25 C26 C39 C38 -3.7(8)
C26 C27 C28 C29 -178.8(6)
C26 C27 C32 C31 178.4(5)
C26 C27 C32 C33 -2.6(8)
C27 C26 C39 C34 -3.4(8)
C27 C26 C39 C38 175.1(5)
C27 C28 C29 C30 0.9(10)
C27 C32 C33 C34 -1.8(8)
C27 C32 C33 C40 173.6(5)
C28 C27 C32 C31 -1.6(8)
C28 C27 C32 C33 177.5(5)
C28 C29 C30 C31 -2.5(10)
C29 C30 C31 C32 2.0(10)
C30 C31 C32 C27 0.0(9)
C30 C31 C32 C33 -179.0(6)
C31 C32 C33 C34 177.2(5)
C31 C32 C33 C40 -7.4(8)
C32 C27 C28 C29 1.1(9)
C32 C33 C34 C35 -176.0(5)
C32 C33 C34 C39 3.6(8)
C32 C33 C40 N6 116.7(6)
C33 C34 C35 C36 179.5(5)
C33 C34 C39 C26 -1.0(8)
C33 C34 C39 C38 -179.6(5)
C34 C33 C40 N6 -67.9(7)
C34 C35 C36 C37 0.0(9)
C35 C34 C39 C26 178.6(5)
C35 C34 C39 C38 0.0(8)
C35 C36 C37 C38 0.1(9)
C36 C37 C38 C39 -0.2(9)
C37 C38 C39 C26 -178.3(6)
C37 C38 C39 C34 0.1(9)
C39 C26 C27 C28 -174.9(5)
C39 C26 C27 C32 5.2(8)
C39 C34 C35 C36 -0.1(8)
C40 N6 C41 C42 157.7(5)
C40 N6 C53 C54 -77.3(6)
C40 C33 C34 C35 8.5(8)
C40 C33 C34 C39 -171.9(5)
C41 N6 C40 C33 -63.7(6)
C41 N6 C53 C54 159.4(5)
C42 N7 C43 C44 -176.3(6)
C42 N7 C45 Ag3 4.1(9)
C42 N7 C45 N8 176.4(5)
C43 N7 C42 C41 110.8(7)
C43 N7 C45 Ag3 -172.1(5)
C43 N7 C45 N8 0.2(7)
C44 N8 C45 Ag3 172.8(5)
C44 N8 C45 N7 -0.2(7)
C44 N8 C46 C47 37.7(11)
C45 N7 C42 C41 -65.0(7)
C45 N7 C43 C44 -0.2(8)
C45 N8 C44 C43 0.1(8)
C45 N8 C46 C47 -147.7(7)
C46 N8 C44 C43 175.3(7)
C46 N8 C45 Ag3 -2.5(9)
C46 N8 C45 N7 -175.5(6)
C46 C47 C48 C49 179.7(7)
C46 C47 C52 C51 -178.8(7)
C47 C48 C49 C50 0.5(12)
C48 C47 C52 C51 3.3(10)
C48 C49 C50 C51 1.0(12)
C49 C50 C51 C52 -0.3(12)
C50 C51 C52 C47 -1.8(11)
C52 C47 C48 C49 -2.6(12)
C53 N6 C40 C33 173.2(4)
C53 N6 C41 C42 -80.2(6)
C54 N9 C55 C56 -172.5(5)
C54 N9 C57 Ag1 10.1(7)
C54 N9 C57 N10 172.5(4)
C55 N9 C54 C53 -58.4(7)
C55 N9 C57 Ag1 -161.0(4)
C55 N9 C57 N10 1.4(6)
C56 N10 C57 Ag1 162.5(4)
C56 N10 C57 N9 -1.0(6)
C56 N10 C58 C59 74.0(7)
C57 N9 C54 C53 131.5(5)
C57 N9 C55 C56 -1.3(6)
C57 N10 C56 C55 0.3(6)
C57 N10 C58 C59 -108.3(6)
C58 N10 C56 C55 178.3(5)
C58 N10 C57 Ag1 -15.4(7)
C58 N10 C57 N9 -179.0(5)
C58 C59 C60 C61 -178.9(6)
C58 C59 C64 C63 177.8(5)
C59 C60 C61 C62 2.1(10)
C60 C59 C64 C63 -1.1(9)
C60 C61 C62 C63 -3.0(11)
C61 C62 C63 C64 1.8(11)
C62 C63 C64 C59 0.3(10)
C64 C59 C60 C61 0.0(9)
C65 C66 C67 C68 -2.3(12)
C66 C65 C70 C69 0.1(12)
C66 C65 C71 N15 -130.3(7)
C66 C67 C68 C69 0.9(13)
C67 C68 C69 C70 1.1(14)
C68 C69 C70 C65 -1.6(14)
C70 C65 C66 C67 1.8(10)
C70 C65 C71 N15 48.9(10)
C71 N15 C72 C73 179.9(6)
C71 N15 C74 Ag4 -9.9(10)
C71 N15 C74 N14 179.4(6)
C71 C65 C66 C67 -179.0(7)
C71 C65 C70 C69 -179.1(8)
C72 N15 C71 C65 51.0(10)
C72 N15 C74 Ag4 171.3(5)
C72 N15 C74 N14 0.7(7)
C73 N14 C74 Ag4 -170.2(5)
C73 N14 C74 N15 0.3(7)
C73 N14 C75 C76 107.9(6)
C74 N14 C73 C72 -1.1(8)
C74 N14 C75 C76 -74.4(7)
C74 N15 C71 C65 -127.6(7)
C74 N15 C72 C73 -1.3(8)
C75 N14 C73 C72 176.9(6)
C75 N14 C74 Ag4 11.8(9)
C75 N14 C74 N15 -177.8(5)
C76 N13 C77 C78 156.0(4)
C76 N13 C89 C90 -58.2(6)
C77 N13 C76 C75 -84.3(5)
C77 N13 C89 C90 177.6(4)
C78 N12 C79 C80 179.7(5)
C78 N12 C81 Ag1 21.3(7)
C78 N12 C81 N11 -179.0(5)
C79 N12 C78 C77 -60.3(6)
C79 N12 C81 Ag1 -157.5(4)
C79 N12 C81 N11 2.2(6)
C80 N11 C81 Ag1 159.7(4)
C80 N11 C81 N12 -2.2(6)
C80 N11 C82 C83 -126.1(5)
C81 N11 C80 C79 1.3(6)
C81 N11 C82 C83 56.1(7)
C81 N12 C78 C77 121.1(5)
C81 N12 C79 C80 -1.5(6)
C82 N11 C80 C79 -176.8(5)
C82 N11 C81 Ag1 -22.2(7)
C82 N11 C81 N12 175.9(5)
C82 C83 C84 C85 177.8(5)
C82 C83 C88 C87 -175.8(5)
C83 C84 C85 C86 -1.7(8)
C84 C83 C88 C87 3.0(8)
C84 C85 C86 C87 2.6(9)
C85 C86 C87 C88 -0.7(9)
C86 C87 C88 C83 -2.1(9)
C88 C83 C84 C85 -1.0(8)
C89 N13 C76 C75 152.3(5)
C89 N13 C77 C78 -79.3(5)
C89 C90 C91 C92 3.5(8)
C89 C90 C91 C96 -176.1(5)
C89 C90 C103 C98 176.7(5)
C89 C90 C103 C102 -3.7(9)
C90 C91 C92 C93 177.9(5)
C90 C91 C96 C95 -179.0(5)
C90 C91 C96 C97 -0.1(8)
C91 C90 C103 C98 -3.0(8)
C91 C90 C103 C102 176.5(6)
C91 C92 C93 C94 1.3(9)
C91 C96 C97 C98 -4.2(8)
C91 C96 C97 C104 173.7(5)
C92 C91 C96 C95 1.5(7)
C92 C91 C96 C97 -179.7(5)
C92 C93 C94 C95 1.1(9)
C93 C94 C95 C96 -2.2(9)
C94 C95 C96 C91 0.9(8)
C94 C95 C96 C97 -177.9(6)
C95 C96 C97 C98 174.6(5)
C95 C96 C97 C104 -7.6(8)
C96 C91 C92 C93 -2.6(8)
C96 C97 C98 C99 -174.7(5)
C96 C97 C98 C103 4.8(8)
C96 C97 C104 N16 103.2(6)
C97 C98 C99 C100 -179.0(6)
C97 C98 C103 C90 -1.3(8)
C97 C98 C103 C102 179.2(5)
C98 C97 C104 N16 -78.9(6)
C98 C99 C100 C101 0.3(10)
C99 C98 C103 C90 178.3(5)
C99 C98 C103 C102 -1.3(8)
C99 C100 C101 C102 -2.4(11)
C100 C101 C102 C103 2.7(11)
C101 C102 C103 C90 179.7(6)
C101 C102 C103 C98 -0.8(10)
C103 C90 C91 C92 -176.8(5)
C103 C90 C91 C96 3.7(8)
C103 C98 C99 C100 1.5(9)
C104 N16 C105 C106 151.1(5)
C104 N16 C117 C118 -72.8(6)
C104 C97 C98 C99 7.5(8)
C104 C97 C98 C103 -173.0(5)
C105 N16 C104 C97 -47.2(7)
C105 N16 C117 C118 159.7(5)
C106 N17 C107 C108 -177.1(6)
C106 N17 C109 Ag4 -1.4(9)
C106 N17 C109 N18 177.3(6)
C107 N17 C106 C105 108.3(6)
C107 N17 C109 Ag4 -177.8(4)
C107 N17 C109 N18 0.8(7)
C108 N18 C109 Ag4 177.8(5)
C108 N18 C109 N17 -0.7(8)
C108 N18 C110 C111 111.0(9)
C109 N17 C106 C105 -67.7(7)
C109 N17 C107 C108 -0.6(8)
C109 N18 C108 C107 0.4(9)
C109 N18 C110 C111 -68.6(10)
C110 N18 C108 C107 -179.3(7)
C110 N18 C109 Ag4 -2.5(10)
C110 N18 C109 N17 178.9(7)
C110 C111 C112 C113 -178.0(9)
C110 C111 C116 C115 175.8(8)
C111 C112 C113 C114 4.8(14)
C112 C111 C116 C115 -6.3(15)
C112 C113 C114 C115 -11.3(15)
C113 C114 C115 C116 8.7(14)
C114 C115 C116 C111 0.0(13)
C116 C111 C112 C113 4.0(15)
C117 N16 C104 C97 -172.5(5)
C117 N16 C105 C106 -84.0(6)
C118 N19 C119 C120 -174.8(5)
C118 N19 C121 Ag2 8.1(7)
C118 N19 C121 N20 174.8(5)
C119 N19 C118 C117 -58.8(7)
C119 N19 C121 Ag2 -166.4(4)
C119 N19 C121 N20 0.3(6)
C120 N20 C121 Ag2 166.2(4)
C120 N20 C121 N19 -0.1(6)
C120 N20 C122 C123 -162.8(6)
C121 N19 C118 C117 127.5(5)
C121 N19 C119 C120 -0.5(6)
C121 N20 C120 C119 -0.2(7)
C121 N20 C122 C123 20.8(11)
C122 N20 C120 C119 -177.1(6)
C122 N20 C121 Ag2 -17.1(9)
C122 N20 C121 N19 176.6(6)
C122 C123 C124 C125 -177.8(6)
C122 C123 C128 C127 178.1(6)
C123 C124 C125 C126 -1.2(10)
C124 C123 C128 C127 0.3(10)
C124 C125 C126 C127 1.8(11)
C125 C126 C127 C128 -1.3(12)
C126 C127 C128 C123 0.3(11)
C128 C123 C124 C125 0.1(9)

loop_
_platon_squeeze_void_nr
_platon_squeeze_void_average_x
_platon_squeeze_void_average_y
_platon_squeeze_void_average_z
_platon_squeeze_void_volume
_platon_squeeze_void_count_electrons
1 0.258 1.054 0.288 505.6 117.2
2 0.242 0.554 0.212 505.4 118.3
3 0.758 0.446 0.788 505.5 115.1
4 0.742 -0.054 0.712 505.5 117.1
